data_4102554
loop_
_publ_author_name
'Michael R. Reithofer'
'Richard R. Schrock'
'Peter M\"uller'

_publ_section_title
;
 Synthesis of [(DPPNCH2CH2)3N]3- Molybdenum Complexes (DPP =
 3,5-(2,5-Diisopropylpyrrolyl)2C6H3) and Studies Relevant to Catalytic
 Reduction of Dinitrogen
;
_journal_name_full 'Journal of the American Chemical Society'
_journal_page_first 8349
_journal_page_last 8358
_journal_paper_doi 10.1021/ja1008213
_journal_volume 132
_journal_year 2010
_chemical_formula_sum 'C130 H183 Mo N13'
_chemical_formula_weight 2023.83
_chemical_name_systematic
; 
 ? 
;
_space_group_IT_number 2
_symmetry_cell_setting triclinic
_symmetry_space_group_name_Hall '-P 1'
_symmetry_space_group_name_H-M 'P -1'
_atom_sites_solution_hydrogens geom
_atom_sites_solution_primary direct
_atom_sites_solution_secondary difmap
_audit_creation_method SHELXL-97
_cell_angle_alpha 92.6260(10)
_cell_angle_beta 100.9510(10)
_cell_angle_gamma 106.5050(10)
_cell_formula_units_Z 2
_cell_length_a 12.7460(2)
_cell_length_b 18.0416(3)
_cell_length_c 27.6442(4)
_cell_measurement_reflns_used 9428
_cell_measurement_temperature 100(2)
_cell_measurement_theta_max 68.24
_cell_measurement_theta_min 2.57
_cell_volume 5950.36(17)
_computing_cell_refinement 'SAINT 7.46A (Bruker-AXS, 2009)'
_computing_data_collection 'APEX2 v2009.9.0 (Bruker-AXS, 2009)'
_computing_data_reduction 'SAINT 7.46A (Bruker-AXS, 2009)'
_computing_molecular_graphics 'Bruker SHELXTL'
_computing_publication_material 'Bruker SHELXTL'
_computing_structure_refinement 'SHELXL-97 (Sheldrick, 2008)'
_computing_structure_solution 'SHELXS-97 (Sheldrick, 2008)'
_diffrn_ambient_temperature 100(2)
_diffrn_detector_area_resol_mean 8.3
_diffrn_measured_fraction_theta_full 0.960
_diffrn_measured_fraction_theta_max 0.960
_diffrn_measurement_device_type 'Bruker Smart APEX CCD'
_diffrn_measurement_method 'omega and phi scans'
_diffrn_radiation_monochromator graphite
_diffrn_radiation_source 'fine-focus sealed tube'
_diffrn_radiation_type CuK\a
_diffrn_radiation_wavelength 1.54178
_diffrn_reflns_av_R_equivalents 0.0369
_diffrn_reflns_av_sigmaI/netI 0.0259
_diffrn_reflns_limit_h_max 14
_diffrn_reflns_limit_h_min -12
_diffrn_reflns_limit_k_max 21
_diffrn_reflns_limit_k_min -21
_diffrn_reflns_limit_l_max 33
_diffrn_reflns_limit_l_min -33
_diffrn_reflns_number 108871
_diffrn_reflns_theta_full 67.73
_diffrn_reflns_theta_max 67.73
_diffrn_reflns_theta_min 1.64
_exptl_absorpt_coefficient_mu 1.299
_exptl_absorpt_correction_T_max 0.9745
_exptl_absorpt_correction_T_min 0.5803
_exptl_absorpt_correction_type multi-scan
_exptl_absorpt_process_details 'SADABS (Sheldrick, 2009)'
_exptl_crystal_colour green
_exptl_crystal_density_diffrn 1.130
_exptl_crystal_density_method 'not measured'
_exptl_crystal_description plate
_exptl_crystal_F_000 2192
_exptl_crystal_size_max 0.47
_exptl_crystal_size_mid 0.45
_exptl_crystal_size_min 0.02
_refine_diff_density_max 1.076
_refine_diff_density_min -0.680
_refine_diff_density_rms 0.064
_refine_ls_extinction_method none
_refine_ls_goodness_of_fit_ref 1.075
_refine_ls_hydrogen_treatment constr
_refine_ls_matrix_type full
_refine_ls_number_parameters 1447
_refine_ls_number_reflns 20712
_refine_ls_number_restraints 3818
_refine_ls_restrained_S_all 1.290
_refine_ls_R_factor_all 0.0545
_refine_ls_R_factor_gt 0.0497
_refine_ls_shift/su_max 0.002
_refine_ls_shift/su_mean 0.000
_refine_ls_structure_factor_coef Fsqd
_refine_ls_weighting_details 'calc w=1/[\s^2^(Fo^2^)+(0.0710P)^2^+6.1325P] where P=(Fo^2^+2Fc^2^)/3'
_refine_ls_weighting_scheme calc
_refine_ls_wR_factor_gt 0.1317
_refine_ls_wR_factor_ref 0.1358
_reflns_number_gt 18943
_reflns_number_total 20712
_reflns_threshold_expression >2sigma(I)
_cod_data_source_file ja1008213_si_003.cif
_cod_data_source_block d09068
_cod_original_cell_volume 5950.36(16)
_cod_database_code 4102554

loop_
_symmetry_equiv_pos_as_xyz
'x, y, z'
'-x, -y, -z'

loop_
_atom_site_label
_atom_site_type_symbol
_atom_site_fract_x
_atom_site_fract_y
_atom_site_fract_z
_atom_site_U_iso_or_equiv
_atom_site_adp_type
_atom_site_occupancy
_atom_site_symmetry_multiplicity
_atom_site_calc_flag
_atom_site_refinement_flags
_atom_site_disorder_assembly
_atom_site_disorder_group
N11 N 0.3051(2) 0.13965(14) 0.75351(8) 0.0237(5) Uani 1 1 d U . .
N12 N 0.3987(2) 0.15482(16) 0.77186(9) 0.0301(6) Uani 1 1 d U . .
Mo1 Mo 0.149550(18) 0.117521(12) 0.723864(8) 0.02095(8) Uani 1 1 d U . .
N10 N -0.0298(2) 0.09492(14) 0.69038(9) 0.0247(5) Uani 1 1 d U . .
C1 C -0.0165(2) 0.16773(17) 0.76968(11) 0.0261(6) Uani 1 1 d U . .
H1A H -0.0143 0.2184 0.7569 0.031 Uiso 1 1 calc R . .
H1B H -0.0486 0.1653 0.7997 0.031 Uiso 1 1 calc R . .
C2 C -0.0890(2) 0.10233(17) 0.73078(11) 0.0263(6) Uani 1 1 d U . .
H2A H -0.1068 0.0529 0.7461 0.032 Uiso 1 1 calc R . .
H2B H -0.1603 0.1130 0.7171 0.032 Uiso 1 1 calc R . .
C3 C -0.0202(3) -0.03828(17) 0.69550(11) 0.0277(6) Uani 1 1 d U . .
H3A H -0.0567 -0.0498 0.7240 0.033 Uiso 1 1 calc R . .
H3B H -0.0330 -0.0880 0.6752 0.033 Uiso 1 1 calc R . .
C4 C -0.0707(2) 0.01526(17) 0.66458(11) 0.0275(6) Uani 1 1 d U . .
H4A H -0.0496 0.0156 0.6319 0.033 Uiso 1 1 calc R . .
H4B H -0.1534 -0.0038 0.6590 0.033 Uiso 1 1 calc R . .
C5 C -0.0362(3) 0.15414(18) 0.65537(11) 0.0277(6) Uani 1 1 d U . .
H5A H -0.0281 0.2044 0.6739 0.033 Uiso 1 1 calc R . .
H5B H -0.1099 0.1377 0.6321 0.033 Uiso 1 1 calc R . .
C6 C 0.0565(2) 0.16358(18) 0.62681(10) 0.0273(6) Uani 1 1 d U . .
H6A H 0.0394 0.1171 0.6029 0.033 Uiso 1 1 calc R . .
H6B H 0.0614 0.2094 0.6080 0.033 Uiso 1 1 calc R . .
N1 N 0.0981(2) 0.16102(13) 0.78241(8) 0.0225(5) Uani 1 1 d DU . .
C115 C 0.1559(2) 0.19274(16) 0.83032(10) 0.0221(6) Uani 1 1 d DU . .
C116 C 0.1231(2) 0.24689(16) 0.85851(10) 0.0238(6) Uani 1 1 d DU . .
H116 H 0.0630 0.2654 0.8438 0.029 Uiso 1 1 calc R . .
C117 C 0.1782(2) 0.27301(16) 0.90735(10) 0.0238(6) Uani 1 1 d DU . .
N2 N 0.1399(2) 0.32531(14) 0.93614(9) 0.0253(5) Uani 1 1 d DU . .
C121 C 0.0576(3) 0.30241(18) 0.96323(11) 0.0298(6) Uani 1 1 d DU . .
C125 C -0.0114(3) 0.21894(19) 0.96092(12) 0.0332(7) Uani 1 1 d DU . .
H125 H -0.0136 0.1920 0.9282 0.040 Uiso 1 1 calc R . .
C126 C 0.0411(4) 0.1777(2) 1.00161(16) 0.0540(10) Uani 1 1 d DU . .
H12A H -0.0054 0.1236 0.9993 0.081 Uiso 1 1 calc R . .
H12B H 0.0460 0.2042 1.0341 0.081 Uiso 1 1 calc R . .
H12C H 0.1163 0.1790 0.9976 0.081 Uiso 1 1 calc R . .
C127 C -0.1307(4) 0.2135(3) 0.9644(2) 0.0635(12) Uani 1 1 d DU . .
H12D H -0.1742 0.1587 0.9627 0.095 Uiso 1 1 calc R . .
H12E H -0.1645 0.2372 0.9368 0.095 Uiso 1 1 calc R . .
H12F H -0.1304 0.2409 0.9959 0.095 Uiso 1 1 calc R . .
C122 C 0.0545(3) 0.3686(2) 0.98885(12) 0.0358(7) Uani 1 1 d DU . .
H122 H 0.0060 0.3709 1.0107 0.043 Uiso 1 1 calc R . .
C123 C 0.1358(3) 0.43261(19) 0.97707(12) 0.0360(7) Uani 1 1 d DU . .
H123 H 0.1519 0.4854 0.9898 0.043 Uiso 1 1 calc R . .
C124 C 0.1874(3) 0.40512(17) 0.94411(11) 0.0295(6) Uani 1 1 d DU . .
C128 C 0.2756(3) 0.44659(18) 0.91731(12) 0.0356(7) Uani 1 1 d DU . .
H128 H 0.2716 0.4113 0.8876 0.043 Uiso 1 1 calc R . .
C129 C 0.3928(3) 0.4653(2) 0.94971(14) 0.0425(8) Uani 1 1 d DU . .
H12G H 0.4482 0.4921 0.9312 0.064 Uiso 1 1 calc R . .
H12H H 0.4075 0.4170 0.9592 0.064 Uiso 1 1 calc R . .
H12I H 0.3982 0.4989 0.9795 0.064 Uiso 1 1 calc R . .
C130 C 0.2538(4) 0.5209(2) 0.89928(16) 0.0542(10) Uani 1 1 d DU . .
H13A H 0.3120 0.5468 0.8818 0.081 Uiso 1 1 calc R . .
H13B H 0.2552 0.5559 0.9278 0.081 Uiso 1 1 calc R . .
H13C H 0.1804 0.5077 0.8767 0.081 Uiso 1 1 calc R . .
C118 C 0.2673(2) 0.24876(16) 0.93006(10) 0.0240(6) Uani 1 1 d DU . .
H118 H 0.3041 0.2670 0.9635 0.029 Uiso 1 1 calc R . .
C119 C 0.3018(2) 0.19677(16) 0.90248(10) 0.0223(6) Uani 1 1 d DU . .
N3 N 0.3920(2) 0.16981(13) 0.92742(8) 0.0228(5) Uani 1 1 d DU A .
C131 C 0.3767(3) 0.10225(17) 0.95095(11) 0.0274(6) Uani 1 1 d DU A .
C135 C 0.2658(3) 0.03992(18) 0.94141(12) 0.0324(7) Uani 1 1 d DU . .
H135 H 0.2050 0.0649 0.9327 0.039 Uiso 0.749(8) 1 calc PR A 1
H35A H 0.2248 0.0439 0.9075 0.039 Uiso 0.251(8) 1 calc PR A 2
C136 C 0.2500(5) -0.0015(3) 0.9873(2) 0.0519(16) Uani 0.749(8) 1 d PDU A 1
H13D H 0.1773 -0.0418 0.9803 0.078 Uiso 0.749(8) 1 calc PR A 1
H13E H 0.2525 0.0361 1.0146 0.078 Uiso 0.749(8) 1 calc PR A 1
H13F H 0.3099 -0.0255 0.9967 0.078 Uiso 0.749(8) 1 calc PR A 1
C137 C 0.2583(4) -0.0169(3) 0.89801(19) 0.0434(13) Uani 0.749(8) 1 d PDU A 1
H13G H 0.1860 -0.0574 0.8918 0.065 Uiso 0.749(8) 1 calc PR A 1
H13H H 0.3189 -0.0407 0.9056 0.065 Uiso 0.749(8) 1 calc PR A 1
H13I H 0.2653 0.0107 0.8685 0.065 Uiso 0.749(8) 1 calc PR A 1
C36A C 0.1944(13) 0.0525(10) 0.9775(7) 0.056(5) Uani 0.251(8) 1 d PDU A 2
H36A H 0.1230 0.0109 0.9702 0.085 Uiso 0.251(8) 1 calc PR A 2
H36B H 0.1802 0.1028 0.9739 0.085 Uiso 0.251(8) 1 calc PR A 2
H36C H 0.2340 0.0520 1.0114 0.085 Uiso 0.251(8) 1 calc PR A 2
C37A C 0.2743(15) -0.0426(7) 0.9421(10) 0.074(7) Uani 0.251(8) 1 d PDU A 2
H37A H 0.1989 -0.0797 0.9358 0.111 Uiso 0.251(8) 1 calc PR A 2
H37B H 0.3162 -0.0484 0.9746 0.111 Uiso 0.251(8) 1 calc PR A 2
H37C H 0.3131 -0.0530 0.9163 0.111 Uiso 0.251(8) 1 calc PR A 2
C132 C 0.4777(3) 0.10602(18) 0.98051(11) 0.0315(7) Uani 1 1 d DU . .
H132 H 0.4924 0.0678 1.0011 0.038 Uiso 1 1 calc R A .
C133 C 0.5563(3) 0.17662(18) 0.97509(11) 0.0295(6) Uani 1 1 d DU A .
H133 H 0.6333 0.1938 0.9911 0.035 Uiso 1 1 calc R . .
C134 C 0.5025(2) 0.21601(17) 0.94285(10) 0.0248(6) Uani 1 1 d DU . .
C138 C 0.5475(3) 0.29095(17) 0.92182(11) 0.0278(6) Uani 1 1 d DU A .
H138 H 0.4846 0.3135 0.9115 0.033 Uiso 1 1 calc R . .
C139 C 0.6386(3) 0.34967(19) 0.96067(13) 0.0373(7) Uani 1 1 d DU . .
H13J H 0.6663 0.3980 0.9461 0.056 Uiso 1 1 calc R A .
H13K H 0.7005 0.3282 0.9718 0.056 Uiso 1 1 calc R . .
H13L H 0.6073 0.3604 0.9890 0.056 Uiso 1 1 calc R . .
C140 C 0.5924(3) 0.27576(18) 0.87577(11) 0.0324(7) Uani 1 1 d DU . .
H14A H 0.6213 0.3250 0.8623 0.049 Uiso 1 1 calc R A .
H14B H 0.5317 0.2404 0.8507 0.049 Uiso 1 1 calc R . .
H14C H 0.6528 0.2521 0.8849 0.049 Uiso 1 1 calc R . .
C120 C 0.2479(2) 0.16924(16) 0.85401(10) 0.0223(6) Uani 1 1 d U . .
H120 H 0.2732 0.1338 0.8362 0.027 Uiso 1 1 calc R . .
N4 N 0.1013(2) -0.00076(14) 0.71356(9) 0.0252(5) Uani 1 1 d DU . .
C215 C 0.1603(3) -0.05382(17) 0.72774(10) 0.0255(6) Uani 1 1 d DU . .
C216 C 0.2773(3) -0.03325(17) 0.73058(10) 0.0268(6) Uani 1 1 d DU . .
H216 H 0.3159 0.0171 0.7236 0.032 Uiso 1 1 calc R . .
C217 C 0.3355(3) -0.08561(18) 0.74334(11) 0.0289(6) Uani 1 1 d DU . .
N5 N 0.4538(2) -0.06457(15) 0.74446(10) 0.0308(6) Uani 1 1 d DU . .
C221 C 0.5374(3) -0.0407(2) 0.78675(13) 0.0431(8) Uani 1 1 d DU . .
C225 C 0.5124(3) -0.0236(3) 0.83648(14) 0.0521(10) Uani 1 1 d DU . .
H225 H 0.4303 -0.0305 0.8315 0.063 Uiso 1 1 calc R . .
C226 C 0.5726(8) 0.0584(3) 0.8572(2) 0.116(3) Uani 1 1 d DU . .
H22A H 0.5540 0.0934 0.8331 0.174 Uiso 1 1 calc R . .
H22B H 0.6536 0.0662 0.8640 0.174 Uiso 1 1 calc R . .
H22C H 0.5501 0.0696 0.8880 0.174 Uiso 1 1 calc R . .
C227 C 0.5401(8) -0.0766(4) 0.8726(2) 0.127(3) Uani 1 1 d DU . .
H22D H 0.5214 -0.0635 0.9040 0.190 Uiso 1 1 calc R . .
H22E H 0.6203 -0.0711 0.8780 0.190 Uiso 1 1 calc R . .
H22F H 0.4970 -0.1303 0.8596 0.190 Uiso 1 1 calc R . .
C222 C 0.6361(3) -0.0364(3) 0.77272(15) 0.0512(10) Uani 1 1 d DU . .
H222 H 0.7083 -0.0214 0.7940 0.061 Uiso 1 1 calc R . .
C223 C 0.6121(3) -0.0583(2) 0.72120(14) 0.0429(8) Uani 1 1 d DU . .
H223 H 0.6655 -0.0602 0.7018 0.052 Uiso 1 1 calc R . .
C224 C 0.5000(3) -0.0761(2) 0.70409(13) 0.0370(7) Uani 1 1 d DU . .
C228 C 0.4291(3) -0.1004(2) 0.65262(13) 0.0463(9) Uani 1 1 d DU . .
H228 H 0.3497 -0.1221 0.6561 0.056 Uiso 1 1 calc R . .
C229 C 0.4334(6) -0.0339(3) 0.6222(2) 0.092(2) Uani 1 1 d DU . .
H22G H 0.3855 -0.0527 0.5893 0.138 Uiso 1 1 calc R . .
H22H H 0.5107 -0.0099 0.6190 0.138 Uiso 1 1 calc R . .
H22I H 0.4069 0.0046 0.6384 0.138 Uiso 1 1 calc R . .
C230 C 0.4588(7) -0.1643(4) 0.6263(2) 0.106(2) Uani 1 1 d DU . .
H23A H 0.4542 -0.2077 0.6466 0.158 Uiso 1 1 calc R . .
H23B H 0.5351 -0.1444 0.6209 0.158 Uiso 1 1 calc R . .
H23C H 0.4063 -0.1822 0.5943 0.158 Uiso 1 1 calc R . .
C218 C 0.2823(3) -0.16033(18) 0.75339(11) 0.0318(7) Uani 1 1 d DU . .
H218 H 0.3236 -0.1959 0.7620 0.038 Uiso 1 1 calc R . .
C219 C 0.1686(3) -0.18139(17) 0.75059(11) 0.0293(6) Uani 1 1 d DU . .
N6 N 0.1123(2) -0.25915(15) 0.76009(10) 0.0314(6) Uani 1 1 d DU . .
C231 C 0.1105(3) -0.28431(19) 0.80676(12) 0.0381(8) Uani 1 1 d DU . .
C235 C 0.1588(4) -0.2297(2) 0.85374(13) 0.0498(10) Uani 1 1 d DU . .
H235 H 0.1760 -0.1756 0.8439 0.060 Uiso 1 1 calc R . .
C236 C 0.0748(6) -0.2371(4) 0.8870(2) 0.115(3) Uani 1 1 d DU . .
H23D H 0.1088 -0.2006 0.9169 0.173 Uiso 1 1 calc R . .
H23E H 0.0531 -0.2903 0.8962 0.173 Uiso 1 1 calc R . .
H23F H 0.0083 -0.2252 0.8692 0.173 Uiso 1 1 calc R . .
C237 C 0.2677(6) -0.2393(4) 0.8811(2) 0.109(2) Uani 1 1 d DU . .
H23G H 0.2963 -0.2028 0.9113 0.164 Uiso 1 1 calc R . .
H23H H 0.3224 -0.2287 0.8598 0.164 Uiso 1 1 calc R . .
H23I H 0.2549 -0.2927 0.8900 0.164 Uiso 1 1 calc R . .
C232 C 0.0574(3) -0.36286(19) 0.79976(13) 0.0387(8) Uani 1 1 d DU . .
H232 H 0.0440 -0.3959 0.8251 0.046 Uiso 1 1 calc R . .
C233 C 0.0263(3) -0.38604(19) 0.74846(13) 0.0374(7) Uani 1 1 d DU . .
H233 H -0.0120 -0.4374 0.7333 0.045 Uiso 1 1 calc R . .
C234 C 0.0606(3) -0.32160(19) 0.72405(12) 0.0350(7) Uani 1 1 d DU B .
C238 C 0.0515(3) -0.3131(2) 0.66979(14) 0.0473(9) Uani 1 1 d DU . .
H238 H 0.0399 -0.2610 0.6658 0.057 Uiso 0.666(7) 1 calc PR B 1
H38C H 0.1226 -0.2746 0.6660 0.057 Uiso 0.334(7) 1 calc PR B 2
C239 C -0.0531(6) -0.3704(5) 0.6388(2) 0.068(2) Uani 0.666(7) 1 d PDU B 1
H23J H -0.0563 -0.3630 0.6037 0.101 Uiso 0.666(7) 1 calc PR B 1
H23K H -0.1192 -0.3619 0.6485 0.101 Uiso 0.666(7) 1 calc PR B 1
H23L H -0.0517 -0.4235 0.6440 0.101 Uiso 0.666(7) 1 calc PR B 1
C240 C 0.1540(6) -0.3089(5) 0.6513(3) 0.071(2) Uani 0.666(7) 1 d PDU B 1
H24A H 0.1404 -0.3031 0.6157 0.106 Uiso 0.666(7) 1 calc PR B 1
H24B H 0.1746 -0.3567 0.6567 0.106 Uiso 0.666(7) 1 calc PR B 1
H24C H 0.2151 -0.2642 0.6690 0.106 Uiso 0.666(7) 1 calc PR B 1
C39B C -0.0379(10) -0.2893(6) 0.6440(4) 0.045(3) Uani 0.334(7) 1 d PDU B 2
H39A H -0.0326 -0.2865 0.6092 0.067 Uiso 0.334(7) 1 calc PR B 2
H39B H -0.0341 -0.2380 0.6588 0.067 Uiso 0.334(7) 1 calc PR B 2
H39C H -0.1091 -0.3270 0.6460 0.067 Uiso 0.334(7) 1 calc PR B 2
C40B C 0.0474(12) -0.3979(7) 0.6435(4) 0.052(3) Uani 0.334(7) 1 d PDU B 2
H40A H 0.1098 -0.4144 0.6612 0.078 Uiso 0.334(7) 1 calc PR B 2
H40B H 0.0537 -0.3933 0.6089 0.078 Uiso 0.334(7) 1 calc PR B 2
H40C H -0.0236 -0.4365 0.6447 0.078 Uiso 0.334(7) 1 calc PR B 2
C220 C 0.1074(3) -0.12971(17) 0.73801(11) 0.0281(6) Uani 1 1 d U . .
H220 H 0.0290 -0.1457 0.7363 0.034 Uiso 1 1 calc R . .
N7 N 0.1648(2) 0.17376(14) 0.66158(9) 0.0244(5) Uani 1 1 d DU . .
C315 C 0.2566(3) 0.20331(17) 0.63977(11) 0.0260(6) Uani 1 1 d DU . .
C316 C 0.3640(3) 0.24357(17) 0.66868(11) 0.0268(6) Uani 1 1 d DU . .
H316 H 0.3753 0.2487 0.7038 0.032 Uiso 1 1 calc R . .
C317 C 0.4527(3) 0.27560(18) 0.64644(11) 0.0288(6) Uani 1 1 d DU . .
N8 N 0.5591(2) 0.32185(15) 0.67586(10) 0.0311(6) Uani 1 1 d DU . .
C321 C 0.6298(3) 0.2945(2) 0.71026(12) 0.0334(7) Uani 1 1 d DU . .
C325 C 0.6119(3) 0.2093(2) 0.71442(13) 0.0368(7) Uani 1 1 d DU . .
H325 H 0.5313 0.1843 0.7148 0.044 Uiso 1 1 calc R . .
C326 C 0.6836(3) 0.1964(3) 0.76222(13) 0.0478(9) Uani 1 1 d DU . .
H32A H 0.6704 0.1405 0.7642 0.072 Uiso 1 1 calc R . .
H32B H 0.6637 0.2192 0.7907 0.072 Uiso 1 1 calc R . .
H32C H 0.7629 0.2211 0.7625 0.072 Uiso 1 1 calc R . .
C327 C 0.6396(4) 0.1715(2) 0.66966(14) 0.0498(9) Uani 1 1 d DU . .
H32D H 0.6274 0.1159 0.6727 0.075 Uiso 1 1 calc R . .
H32E H 0.7181 0.1961 0.6685 0.075 Uiso 1 1 calc R . .
H32F H 0.5911 0.1782 0.6392 0.075 Uiso 1 1 calc R . .
C322 C 0.7198(3) 0.3570(2) 0.73075(14) 0.0420(8) Uani 1 1 d DU . .
H322 H 0.7816 0.3561 0.7558 0.050 Uiso 1 1 calc R . .
C323 C 0.7054(3) 0.4230(2) 0.70839(14) 0.0439(8) Uani 1 1 d DU . .
H323 H 0.7560 0.4741 0.7158 0.053 Uiso 1 1 calc R . .
C324 C 0.6062(3) 0.40131(19) 0.67420(13) 0.0371(7) Uani 1 1 d DU . .
C328 C 0.5530(3) 0.4495(2) 0.63985(14) 0.0429(8) Uani 1 1 d DU . .
H328 H 0.5433 0.4266 0.6051 0.052 Uiso 1 1 calc R . .
C329 C 0.4385(3) 0.4509(2) 0.64773(15) 0.0478(9) Uani 1 1 d DU . .
H32G H 0.4089 0.4829 0.6243 0.072 Uiso 1 1 calc R . .
H32H H 0.4457 0.4730 0.6817 0.072 Uiso 1 1 calc R . .
H32I H 0.3873 0.3978 0.6423 0.072 Uiso 1 1 calc R . .
C330 C 0.6305(4) 0.5326(3) 0.64551(19) 0.0672(13) Uani 1 1 d DU . .
H33A H 0.5954 0.5635 0.6232 0.101 Uiso 1 1 calc R . .
H33B H 0.7017 0.5322 0.6371 0.101 Uiso 1 1 calc R . .
H33C H 0.6443 0.5555 0.6798 0.101 Uiso 1 1 calc R . .
C318 C 0.4414(3) 0.26807(19) 0.59527(11) 0.0326(7) Uani 1 1 d DU . .
H318 H 0.5040 0.2880 0.5807 0.039 Uiso 1 1 calc R . .
C319 C 0.3374(3) 0.2310(2) 0.56636(11) 0.0340(7) Uani 1 1 d DU . .
N9 N 0.3198(2) 0.22549(19) 0.51339(10) 0.0406(7) Uani 1 1 d DU . .
C331 C 0.3175(3) 0.1640(3) 0.48202(13) 0.0502(9) Uani 1 1 d DU . .
C335 C 0.3422(4) 0.0922(3) 0.50135(14) 0.0537(10) Uani 1 1 d DU . .
H335 H 0.3108 0.0826 0.5318 0.064 Uiso 1 1 calc R . .
C336 C 0.4675(4) 0.1050(3) 0.51618(15) 0.0600(11) Uani 1 1 d DU . .
H33D H 0.5017 0.1510 0.5403 0.090 Uiso 1 1 calc R . .
H33E H 0.5003 0.1127 0.4868 0.090 Uiso 1 1 calc R . .
H33F H 0.4814 0.0594 0.5310 0.090 Uiso 1 1 calc R . .
C337 C 0.2864(5) 0.0200(3) 0.46407(18) 0.0726(13) Uani 1 1 d DU . .
H33G H 0.3036 -0.0251 0.4782 0.109 Uiso 1 1 calc R . .
H33H H 0.3146 0.0281 0.4335 0.109 Uiso 1 1 calc R . .
H33I H 0.2051 0.0108 0.4566 0.109 Uiso 1 1 calc R . .
C332 C 0.2960(4) 0.1835(3) 0.43465(14) 0.0648(12) Uani 1 1 d DU . .
H332 H 0.2880 0.1514 0.4052 0.078 Uiso 1 1 calc R . .
C333 C 0.2879(4) 0.2598(3) 0.43735(15) 0.0649(12) Uani 1 1 d DU . .
H333 H 0.2744 0.2881 0.4099 0.078 Uiso 1 1 calc R . .
C334 C 0.3027(4) 0.2862(3) 0.48610(14) 0.0517(9) Uani 1 1 d DU . .
C338 C 0.2981(4) 0.3607(3) 0.50996(16) 0.0629(11) Uani 1 1 d DU . .
H338 H 0.3470 0.3705 0.5439 0.076 Uiso 1 1 calc R . .
C339 C 0.3441(6) 0.4282(4) 0.4812(3) 0.106(2) Uani 1 1 d DU . .
H33J H 0.3447 0.4770 0.4985 0.159 Uiso 1 1 calc R . .
H33K H 0.2967 0.4205 0.4479 0.159 Uiso 1 1 calc R . .
H33L H 0.4206 0.4306 0.4786 0.159 Uiso 1 1 calc R . .
C340 C 0.1817(5) 0.3575(4) 0.5155(2) 0.0862(17) Uani 1 1 d DU . .
H34A H 0.1828 0.4078 0.5309 0.129 Uiso 1 1 calc R . .
H34B H 0.1554 0.3168 0.5364 0.129 Uiso 1 1 calc R . .
H34C H 0.1313 0.3460 0.4828 0.129 Uiso 1 1 calc R . .
C320 C 0.2461(3) 0.19877(19) 0.58783(11) 0.0308(7) Uani 1 1 d U . .
H320 H 0.1752 0.1732 0.5670 0.037 Uiso 1 1 calc R . .
N13 N 0.6956(2) 0.57856(14) 0.83709(9) 0.0288(5) Uani 1 1 d DU . .
C11 C 0.7731(3) 0.63002(18) 0.80805(12) 0.0332(7) Uani 1 1 d DU . .
H11A H 0.8400 0.6631 0.8320 0.040 Uiso 1 1 calc R . .
H11B H 0.7988 0.5961 0.7868 0.040 Uiso 1 1 calc R . .
C12 C 0.7234(3) 0.68244(19) 0.77546(13) 0.0370(7) Uani 1 1 d DU . .
H12J H 0.7083 0.7227 0.7964 0.044 Uiso 1 1 calc R . .
H12K H 0.6517 0.6514 0.7537 0.044 Uiso 1 1 calc R . .
C13 C 0.8060(3) 0.7211(2) 0.74402(14) 0.0394(8) Uani 1 1 d DU . .
H13M H 0.8767 0.7530 0.7661 0.047 Uiso 1 1 calc R . .
H13N H 0.8232 0.6805 0.7244 0.047 Uiso 1 1 calc R . .
C14 C 0.7592(4) 0.7725(2) 0.70905(16) 0.0512(10) Uani 1 1 d DU . .
H14D H 0.8142 0.7963 0.6895 0.077 Uiso 1 1 calc R . .
H14E H 0.7435 0.8134 0.7284 0.077 Uiso 1 1 calc R . .
H14F H 0.6899 0.7409 0.6867 0.077 Uiso 1 1 calc R . .
C21 C 0.7646(3) 0.53989(18) 0.87290(12) 0.0309(7) Uani 1 1 d DU . .
H21A H 0.8294 0.5808 0.8932 0.037 Uiso 1 1 calc R . .
H21B H 0.7182 0.5136 0.8956 0.037 Uiso 1 1 calc R . .
C22 C 0.8077(3) 0.48099(18) 0.84830(12) 0.0309(7) Uani 1 1 d DU . .
H22J H 0.8476 0.5051 0.8229 0.037 Uiso 1 1 calc R . .
H22K H 0.7435 0.4364 0.8315 0.037 Uiso 1 1 calc R . .
C23 C 0.8869(3) 0.4520(2) 0.88611(12) 0.0363(7) Uani 1 1 d DU . .
H23M H 0.9530 0.4962 0.9017 0.044 Uiso 1 1 calc R . .
H23N H 0.8483 0.4303 0.9125 0.044 Uiso 1 1 calc R . .
C24 C 0.9254(3) 0.3898(2) 0.86177(13) 0.0429(8) Uani 1 1 d DU . .
H24D H 0.9757 0.3721 0.8868 0.064 Uiso 1 1 calc R . .
H24E H 0.9650 0.4115 0.8361 0.064 Uiso 1 1 calc R . .
H24F H 0.8601 0.3457 0.8467 0.064 Uiso 1 1 calc R . .
C31 C 0.6028(3) 0.51846(17) 0.80002(11) 0.0293(6) Uani 1 1 d DU . .
H31A H 0.5611 0.5464 0.7775 0.035 Uiso 1 1 calc R . .
H31B H 0.6381 0.4901 0.7797 0.035 Uiso 1 1 calc R . .
C32 C 0.5194(3) 0.45928(18) 0.82230(11) 0.0306(6) Uani 1 1 d DU . .
H32K H 0.4712 0.4849 0.8364 0.037 Uiso 1 1 calc R . .
H32L H 0.5600 0.4374 0.8494 0.037 Uiso 1 1 calc R . .
C33 C 0.4475(3) 0.39425(19) 0.78233(12) 0.0344(7) Uani 1 1 d DU . .
H33N H 0.4136 0.4172 0.7538 0.041 Uiso 1 1 calc R . .
H33O H 0.4956 0.3660 0.7706 0.041 Uiso 1 1 calc R . .
C34 C 0.3555(3) 0.33752(19) 0.80092(12) 0.0363(7) Uani 1 1 d DU . .
H34D H 0.3117 0.2967 0.7742 0.055 Uiso 1 1 calc R . .
H34E H 0.3066 0.3650 0.8118 0.055 Uiso 1 1 calc R . .
H34F H 0.3887 0.3140 0.8288 0.055 Uiso 1 1 calc R . .
C41 C 0.6407(3) 0.62492(18) 0.86586(12) 0.0313(7) Uani 1 1 d DU . .
H41A H 0.5865 0.5881 0.8813 0.038 Uiso 1 1 calc R . .
H41B H 0.5976 0.6503 0.8420 0.038 Uiso 1 1 calc R . .
C42 C 0.7187(3) 0.68699(19) 0.90611(13) 0.0373(7) Uani 1 1 d DU . .
H42A H 0.7841 0.7170 0.8936 0.045 Uiso 1 1 calc R . .
H42B H 0.7462 0.6622 0.9351 0.045 Uiso 1 1 calc R . .
C43 C 0.6550(3) 0.74163(19) 0.92162(13) 0.0384(8) Uani 1 1 d DU . .
H43A H 0.7055 0.7805 0.9488 0.046 Uiso 1 1 calc R . .
H43B H 0.6352 0.7701 0.8932 0.046 Uiso 1 1 calc R . .
C44 C 0.5493(3) 0.7009(2) 0.93871(14) 0.0449(8) Uani 1 1 d DU . .
H44A H 0.5136 0.7394 0.9479 0.067 Uiso 1 1 calc R . .
H44B H 0.5681 0.6738 0.9675 0.067 Uiso 1 1 calc R . .
H44C H 0.4978 0.6633 0.9118 0.067 Uiso 1 1 calc R . .
C1S C 0.0027(4) 0.3846(3) 0.7135(2) 0.0705(12) Uani 1 1 d DU . .
H1S H -0.0397 0.3879 0.7379 0.085 Uiso 1 1 calc R . .
C2S C 0.1013(4) 0.3691(2) 0.72628(18) 0.0622(10) Uani 1 1 d DU . .
H2S H 0.1281 0.3617 0.7597 0.075 Uiso 1 1 calc R . .
C3S C 0.1631(4) 0.3638(2) 0.69145(18) 0.0577(10) Uani 1 1 d DU . .
H3S H 0.2326 0.3532 0.7008 0.069 Uiso 1 1 calc R . .
C4S C 0.1255(4) 0.3737(3) 0.64420(19) 0.0717(13) Uani 1 1 d DU . .
H4S H 0.1677 0.3693 0.6199 0.086 Uiso 1 1 calc R . .
C5S C 0.0259(5) 0.3900(4) 0.6310(2) 0.0952(19) Uani 1 1 d DU . .
H5S H -0.0002 0.3977 0.5976 0.114 Uiso 1 1 calc R . .
C6S C -0.0364(5) 0.3955(4) 0.6656(2) 0.0893(17) Uani 1 1 d DU . .
H6S H -0.1055 0.4067 0.6564 0.107 Uiso 1 1 calc R . .
C1T C 0.0168(7) 0.0677(5) 0.4828(3) 0.062(2) Uani 0.509(4) 1 d PDU C 1
H1T H 0.0629 0.0592 0.5120 0.075 Uiso 0.509(4) 1 calc PR C 1
C2T C 0.0396(8) 0.1402(5) 0.4650(3) 0.069(2) Uani 0.509(4) 1 d PDU C 1
H2T H 0.1014 0.1826 0.4816 0.083 Uiso 0.509(4) 1 calc PR C 1
C3T C -0.0299(7) 0.1484(6) 0.4230(3) 0.071(2) Uani 0.509(4) 1 d PDU C 1
H3T H -0.0157 0.1970 0.4097 0.085 Uiso 0.509(4) 1 calc PR C 1
C4T C -0.1153(8) 0.0907(6) 0.4008(3) 0.068(2) Uani 0.509(4) 1 d PDU C 1
H4T H -0.1631 0.0999 0.3724 0.082 Uiso 0.509(4) 1 calc PR C 1
C5T C -0.1405(9) 0.0184(6) 0.4154(4) 0.064(2) Uani 0.509(4) 1 d PDU C 1
H5T H -0.2015 -0.0232 0.3974 0.077 Uiso 0.509(4) 1 calc PR C 1
C6T C -0.0723(7) 0.0093(5) 0.4577(3) 0.068(2) Uani 0.509(4) 1 d PDU C 1
H6T H -0.0880 -0.0401 0.4701 0.081 Uiso 0.509(4) 1 calc PR C 1
C1U C -0.0249(17) 0.1556(9) 0.4616(6) 0.112(4) Uani 0.372(6) 1 d PDU D 2
H1U H 0.0499 0.1876 0.4736 0.135 Uiso 0.372(6) 1 calc PR D 2
C2U C -0.0978(19) 0.1768(11) 0.4793(7) 0.156(6) Uani 0.372(6) 1 d PDU D 2
H2U H -0.0802 0.2228 0.5012 0.187 Uiso 0.372(6) 1 calc PR D 2
C3U C -0.1976(19) 0.1304(13) 0.4650(8) 0.175(8) Uani 0.372(6) 1 d PDU D 2
H3U H -0.2599 0.1404 0.4751 0.210 Uiso 0.372(6) 1 calc PR D 2
C4U C -0.2088(16) 0.0659(12) 0.4343(7) 0.134(5) Uani 0.372(6) 1 d PDU D 2
H4U H -0.2833 0.0320 0.4257 0.161 Uiso 0.372(6) 1 calc PR D 2
C5U C -0.1359(17) 0.0402(11) 0.4137(7) 0.093(4) Uani 0.372(6) 1 d PDU D 2
H5U H -0.1530 -0.0070 0.3930 0.112 Uiso 0.372(6) 1 calc PR D 2
C6U C -0.0366(13) 0.0927(8) 0.4274(4) 0.075(3) Uani 0.372(6) 1 d PDU D 2
H6U H 0.0252 0.0878 0.4143 0.090 Uiso 0.372(6) 1 calc PR D 2
C1V C -0.2688(7) 0.3999(5) 0.4420(3) 0.092(3) Uani 0.651(6) 1 d PDU E 3
H1V H -0.2604 0.4079 0.4090 0.110 Uiso 0.651(6) 1 calc PR E 3
C2V C -0.3671(7) 0.3576(4) 0.4489(3) 0.0678(18) Uani 0.651(6) 1 d PDU E 3
H2V H -0.4270 0.3351 0.4214 0.081 Uiso 0.651(6) 1 calc PR E 3
C3V C -0.3816(7) 0.3468(5) 0.4958(3) 0.078(2) Uani 0.651(6) 1 d PDU E 3
H3V H -0.4510 0.3150 0.5012 0.094 Uiso 0.651(6) 1 calc PR E 3
C4V C -0.2934(8) 0.3830(6) 0.5363(3) 0.102(3) Uani 0.651(6) 1 d PDU E 3
H4V H -0.3036 0.3780 0.5693 0.122 Uiso 0.651(6) 1 calc PR E 3
C5V C -0.1920(8) 0.4257(6) 0.5274(4) 0.100(3) Uani 0.651(6) 1 d PDU E 3
H5V H -0.1313 0.4502 0.5542 0.120 Uiso 0.651(6) 1 calc PR E 3
C6V C -0.1791(8) 0.4325(6) 0.4799(4) 0.103(3) Uani 0.651(6) 1 d PDU E 3
H6V H -0.1085 0.4595 0.4732 0.124 Uiso 0.651(6) 1 calc PR E 3
C1W C -0.2797(18) 0.3062(13) 0.5501(10) 0.208(7) Uani 0.468(6) 1 d PDU F 4
H1W H -0.3193 0.3327 0.5668 0.249 Uiso 0.468(6) 1 calc PR F 4
C2W C -0.2408(19) 0.2480(13) 0.5680(9) 0.222(8) Uani 0.468(6) 1 d PDU F 4
H2W H -0.2562 0.2334 0.5991 0.266 Uiso 0.468(6) 1 calc PR F 4
C3W C -0.1834(18) 0.2091(12) 0.5471(9) 0.202(8) Uani 0.468(6) 1 d PDU F 4
H3W H -0.1629 0.1686 0.5635 0.243 Uiso 0.468(6) 1 calc PR F 4
C4W C -0.1555(17) 0.2237(11) 0.5069(9) 0.177(7) Uani 0.468(6) 1 d PDU F 4
H4W H -0.1122 0.1991 0.4912 0.212 Uiso 0.468(6) 1 calc PR F 4
C5W C -0.1956(19) 0.2777(12) 0.4906(8) 0.202(7) Uani 0.468(6) 1 d PDU F 4
H5W H -0.1781 0.2898 0.4594 0.242 Uiso 0.468(6) 1 calc PR F 4
C6W C -0.255(2) 0.3218(12) 0.5049(9) 0.199(6) Uani 0.468(6) 1 d PDU F 4
H6W H -0.2768 0.3595 0.4859 0.239 Uiso 0.468(6) 1 calc PR F 4
C1X C 0.1499(5) 0.0733(3) 0.10406(17) 0.0772(16) Uani 1 1 d DU . .
H1X H 0.1990 0.0958 0.0833 0.093 Uiso 1 1 calc R . .
C2X C 0.1314(6) 0.1173(3) 0.1400(2) 0.139(3) Uani 1 1 d DU . .
H2X H 0.1689 0.1715 0.1450 0.166 Uiso 1 1 calc R . .
C3X C 0.0591(6) 0.0853(3) 0.1698(2) 0.122(3) Uani 1 1 d DU . .
H3X H 0.0480 0.1176 0.1953 0.147 Uiso 1 1 calc R . .
C4X C 0.0037(4) 0.0086(2) 0.16304(14) 0.0520(9) Uani 1 1 d DU . .
H4X H -0.0482 -0.0136 0.1828 0.062 Uiso 1 1 calc R . .
C5X C 0.0239(4) -0.0354(2) 0.12762(17) 0.0549(10) Uani 1 1 d DU . .
H5X H -0.0130 -0.0898 0.1227 0.066 Uiso 1 1 calc R . .
C6X C 0.0973(4) -0.0034(2) 0.09819(18) 0.0595(11) Uani 1 1 d DU . .
H6X H 0.1108 -0.0358 0.0735 0.071 Uiso 1 1 calc R . .
C1Y C 0.3089(4) 0.5810(3) 0.7584(2) 0.0747(12) Uani 1 1 d DU . .
H1Y H 0.2543 0.5365 0.7649 0.090 Uiso 1 1 calc R . .
C2Y C 0.3581(4) 0.6416(3) 0.79387(19) 0.0687(11) Uani 1 1 d DU . .
H2Y H 0.3377 0.6393 0.8252 0.082 Uiso 1 1 calc R . .
C3Y C 0.4371(4) 0.7067(3) 0.78532(18) 0.0631(10) Uani 1 1 d DU . .
H3Y H 0.4716 0.7486 0.8107 0.076 Uiso 1 1 calc R . .
C4Y C 0.4659(4) 0.7105(3) 0.7396(2) 0.0656(11) Uani 1 1 d DU . .
H4Y H 0.5197 0.7552 0.7328 0.079 Uiso 1 1 calc R . .
C5Y C 0.4143(5) 0.6474(3) 0.7038(2) 0.0761(12) Uani 1 1 d DU . .
H5Y H 0.4328 0.6486 0.6721 0.091 Uiso 1 1 calc R . .
C6Y C 0.3373(5) 0.5837(3) 0.7141(2) 0.0802(13) Uani 1 1 d DU . .
H6Y H 0.3032 0.5407 0.6895 0.096 Uiso 1 1 calc R . .

loop_
_atom_site_aniso_label
_atom_site_aniso_U_11
_atom_site_aniso_U_22
_atom_site_aniso_U_33
_atom_site_aniso_U_23
_atom_site_aniso_U_13
_atom_site_aniso_U_12
N11 0.0247(14) 0.0256(12) 0.0215(11) 0.0038(9) 0.0066(10) 0.0074(10)
N12 0.0202(14) 0.0394(14) 0.0296(13) 0.0025(11) 0.0036(10) 0.0082(11)
Mo1 0.01841(13) 0.02335(12) 0.02060(12) 0.00479(8) 0.00312(8) 0.00577(9)
N10 0.0221(13) 0.0274(12) 0.0236(12) 0.0058(10) 0.0037(9) 0.0062(10)
C1 0.0205(15) 0.0319(15) 0.0280(14) 0.0050(12) 0.0066(11) 0.0099(12)
C2 0.0173(14) 0.0324(15) 0.0298(15) 0.0081(12) 0.0057(11) 0.0074(12)
C3 0.0253(16) 0.0247(14) 0.0296(15) 0.0028(11) 0.0051(12) 0.0023(12)
C4 0.0188(14) 0.0300(15) 0.0276(14) -0.0002(12) -0.0010(11) 0.0020(12)
C5 0.0231(15) 0.0327(15) 0.0258(14) 0.0075(12) -0.0008(11) 0.0092(12)
C6 0.0249(15) 0.0338(16) 0.0223(14) 0.0099(12) 0.0011(11) 0.0088(12)
N1 0.0199(12) 0.0264(12) 0.0228(11) 0.0051(9) 0.0062(9) 0.0080(9)
C115 0.0191(14) 0.0236(13) 0.0222(13) 0.0057(10) 0.0058(10) 0.0030(11)
C116 0.0201(14) 0.0237(13) 0.0282(14) 0.0077(11) 0.0054(11) 0.0066(11)
C117 0.0243(15) 0.0216(13) 0.0268(14) 0.0051(11) 0.0093(11) 0.0062(11)
N2 0.0252(13) 0.0269(12) 0.0256(12) 0.0039(10) 0.0049(10) 0.0107(10)
C121 0.0274(16) 0.0388(17) 0.0260(15) 0.0058(12) 0.0058(12) 0.0139(13)
C125 0.0288(17) 0.0366(17) 0.0359(17) 0.0071(13) 0.0122(13) 0.0083(13)
C126 0.058(3) 0.044(2) 0.054(2) 0.0126(18) 0.0064(19) 0.0099(19)
C127 0.042(2) 0.062(3) 0.089(3) 0.023(2) 0.020(2) 0.013(2)
C122 0.0384(19) 0.0459(19) 0.0284(16) 0.0012(13) 0.0093(13) 0.0198(15)
C123 0.046(2) 0.0320(16) 0.0303(16) -0.0019(13) 0.0022(14) 0.0165(14)
C124 0.0322(17) 0.0276(15) 0.0278(15) 0.0030(12) 0.0013(12) 0.0105(12)
C128 0.044(2) 0.0256(15) 0.0331(16) 0.0031(13) 0.0076(14) 0.0042(13)
C129 0.041(2) 0.0369(18) 0.051(2) 0.0075(16) 0.0144(16) 0.0098(15)
C130 0.056(3) 0.038(2) 0.060(2) 0.0201(18) 0.0027(19) 0.0049(18)
C118 0.0225(15) 0.0256(14) 0.0228(13) 0.0045(11) 0.0047(11) 0.0051(11)
C119 0.0184(14) 0.0227(13) 0.0263(14) 0.0087(11) 0.0064(11) 0.0049(11)
N3 0.0236(13) 0.0239(12) 0.0226(11) 0.0059(9) 0.0052(9) 0.0088(9)
C131 0.0307(16) 0.0281(15) 0.0267(14) 0.0086(12) 0.0093(12) 0.0112(12)
C135 0.0296(17) 0.0281(15) 0.0405(18) 0.0113(13) 0.0091(13) 0.0078(13)
C136 0.052(3) 0.050(3) 0.051(3) 0.023(2) 0.023(2) 0.001(2)
C137 0.043(3) 0.030(2) 0.053(3) 0.003(2) 0.011(2) 0.003(2)
C36A 0.034(8) 0.052(9) 0.078(12) 0.009(8) 0.021(7) 0.000(7)
C37A 0.047(10) 0.026(6) 0.14(2) 0.007(9) 0.013(10) 0.002(6)
C132 0.0336(17) 0.0346(16) 0.0307(16) 0.0129(13) 0.0064(13) 0.0161(13)
C133 0.0254(16) 0.0350(16) 0.0290(15) 0.0050(12) 0.0026(12) 0.0124(13)
C134 0.0236(15) 0.0277(14) 0.0243(14) 0.0024(11) 0.0055(11) 0.0096(11)
C138 0.0226(15) 0.0267(14) 0.0337(16) 0.0055(12) 0.0045(12) 0.0074(12)
C139 0.0351(19) 0.0320(17) 0.0392(18) -0.0008(14) 0.0077(14) 0.0022(14)
C140 0.0322(17) 0.0316(16) 0.0317(16) 0.0075(13) 0.0070(13) 0.0057(13)
C120 0.0196(14) 0.0218(13) 0.0265(14) 0.0064(11) 0.0086(11) 0.0046(11)
N4 0.0231(13) 0.0254(12) 0.0259(12) 0.0045(9) 0.0038(9) 0.0060(10)
C215 0.0295(16) 0.0268(14) 0.0215(13) 0.0036(11) 0.0060(11) 0.0101(12)
C216 0.0301(16) 0.0268(14) 0.0246(14) 0.0056(11) 0.0087(12) 0.0081(12)
C217 0.0307(16) 0.0330(16) 0.0254(14) 0.0056(12) 0.0090(12) 0.0110(13)
N5 0.0304(14) 0.0337(14) 0.0341(14) 0.0079(11) 0.0112(11) 0.0150(11)
C221 0.0307(19) 0.062(2) 0.0399(18) 0.0045(16) 0.0064(14) 0.0194(17)
C225 0.032(2) 0.086(3) 0.0383(19) -0.0018(19) 0.0046(15) 0.022(2)
C226 0.255(10) 0.054(3) 0.062(3) 0.013(2) 0.081(5) 0.051(4)
C227 0.266(11) 0.070(4) 0.077(4) 0.033(3) 0.095(6) 0.057(5)
C222 0.033(2) 0.074(3) 0.050(2) 0.0020(19) 0.0082(16) 0.0207(19)
C223 0.037(2) 0.048(2) 0.052(2) 0.0085(16) 0.0219(16) 0.0177(16)
C224 0.0391(19) 0.0393(18) 0.0402(18) 0.0100(14) 0.0179(14) 0.0164(15)
C228 0.043(2) 0.060(2) 0.0380(18) 0.0024(17) 0.0187(16) 0.0129(18)
C229 0.121(5) 0.080(4) 0.061(3) 0.013(3) -0.018(3) 0.030(4)
C230 0.180(8) 0.097(4) 0.051(3) -0.008(3) 0.012(4) 0.069(5)
C218 0.0371(18) 0.0309(16) 0.0316(16) 0.0086(12) 0.0072(13) 0.0159(13)
C219 0.0357(17) 0.0274(15) 0.0260(14) 0.0067(12) 0.0079(12) 0.0097(13)
N6 0.0328(15) 0.0271(13) 0.0351(14) 0.0073(11) 0.0072(11) 0.0094(11)
C231 0.043(2) 0.0322(17) 0.0369(17) 0.0113(13) 0.0082(14) 0.0070(14)
C235 0.066(3) 0.0369(19) 0.0360(19) 0.0074(15) 0.0122(17) -0.0033(17)
C236 0.127(5) 0.111(5) 0.064(3) -0.032(3) 0.054(4) -0.048(4)
C237 0.126(5) 0.088(4) 0.084(4) -0.026(3) -0.046(4) 0.036(4)
C232 0.038(2) 0.0303(16) 0.0468(19) 0.0132(14) 0.0084(15) 0.0083(14)
C233 0.0300(18) 0.0275(15) 0.054(2) 0.0022(14) 0.0107(15) 0.0062(13)
C234 0.0269(17) 0.0357(17) 0.0424(18) 0.0013(14) 0.0065(13) 0.0103(13)
C238 0.044(2) 0.050(2) 0.0400(19) -0.0005(16) 0.0079(16) 0.0022(17)
C239 0.056(4) 0.082(5) 0.047(4) -0.011(3) 0.006(3) -0.001(4)
C240 0.054(4) 0.100(6) 0.049(4) -0.006(4) 0.017(3) 0.008(4)
C39B 0.071(8) 0.040(6) 0.029(5) 0.008(4) 0.013(5) 0.022(5)
C40B 0.062(8) 0.056(7) 0.042(6) -0.009(5) 0.007(5) 0.029(6)
C220 0.0282(16) 0.0303(15) 0.0258(14) 0.0045(12) 0.0068(12) 0.0078(12)
N7 0.0209(12) 0.0289(12) 0.0227(11) 0.0062(9) 0.0029(9) 0.0069(10)
C315 0.0283(16) 0.0269(14) 0.0250(14) 0.0077(11) 0.0071(11) 0.0103(12)
C316 0.0283(16) 0.0304(15) 0.0238(14) 0.0062(11) 0.0061(11) 0.0112(12)
C317 0.0257(16) 0.0307(15) 0.0310(15) 0.0059(12) 0.0068(12) 0.0091(12)
N8 0.0253(14) 0.0362(14) 0.0312(13) 0.0057(11) 0.0104(10) 0.0052(11)
C321 0.0233(16) 0.0473(18) 0.0310(16) 0.0030(13) 0.0091(12) 0.0107(14)
C325 0.0256(17) 0.0469(19) 0.0414(18) 0.0093(15) 0.0089(13) 0.0142(14)
C326 0.047(2) 0.070(3) 0.0389(19) 0.0124(18) 0.0135(16) 0.033(2)
C327 0.056(3) 0.057(2) 0.0394(19) 0.0002(17) -0.0007(17) 0.030(2)
C322 0.0232(17) 0.056(2) 0.0434(19) -0.0054(16) 0.0056(14) 0.0085(15)
C323 0.0301(18) 0.0444(19) 0.051(2) -0.0050(16) 0.0155(15) -0.0024(15)
C324 0.0333(18) 0.0373(17) 0.0395(18) 0.0039(14) 0.0171(14) 0.0024(14)
C328 0.049(2) 0.0391(19) 0.0409(19) 0.0107(15) 0.0209(16) 0.0058(16)
C329 0.060(2) 0.043(2) 0.053(2) 0.0231(17) 0.0253(19) 0.0235(18)
C330 0.075(3) 0.048(2) 0.075(3) 0.023(2) 0.029(3) 0.000(2)
C318 0.0285(17) 0.0409(18) 0.0319(16) 0.0115(13) 0.0135(12) 0.0100(13)
C319 0.0364(18) 0.0433(18) 0.0261(15) 0.0094(13) 0.0108(13) 0.0143(14)
N9 0.0348(16) 0.0634(18) 0.0268(13) 0.0132(12) 0.0101(11) 0.0163(14)
C331 0.049(2) 0.081(2) 0.0281(17) 0.0053(16) 0.0124(15) 0.028(2)
C335 0.062(2) 0.073(3) 0.0320(18) -0.0002(17) 0.0111(17) 0.028(2)
C336 0.071(3) 0.079(3) 0.040(2) 0.000(2) 0.0063(19) 0.042(2)
C337 0.081(3) 0.086(3) 0.051(3) -0.012(2) 0.008(2) 0.031(3)
C332 0.073(3) 0.113(4) 0.0257(17) 0.0094(19) 0.0154(18) 0.051(3)
C333 0.070(3) 0.108(3) 0.0325(18) 0.028(2) 0.0179(19) 0.044(3)
C334 0.050(2) 0.074(2) 0.0364(18) 0.0231(17) 0.0121(16) 0.023(2)
C338 0.077(3) 0.068(3) 0.044(2) 0.0208(19) 0.003(2) 0.025(2)
C339 0.106(5) 0.080(4) 0.140(6) 0.042(4) 0.043(4) 0.024(4)
C340 0.117(4) 0.093(4) 0.075(3) 0.026(3) 0.047(3) 0.052(4)
C320 0.0278(16) 0.0375(17) 0.0266(15) 0.0055(12) 0.0039(12) 0.0095(13)
N13 0.0272(14) 0.0272(12) 0.0332(13) 0.0089(10) 0.0074(10) 0.0084(10)
C11 0.0301(17) 0.0302(16) 0.0394(17) 0.0086(13) 0.0108(13) 0.0062(13)
C12 0.0361(19) 0.0330(17) 0.0453(19) 0.0148(14) 0.0139(15) 0.0107(14)
C13 0.0347(19) 0.0374(18) 0.0460(19) 0.0145(15) 0.0122(15) 0.0066(14)
C14 0.049(2) 0.045(2) 0.060(2) 0.0261(19) 0.0164(19) 0.0085(18)
C21 0.0268(16) 0.0315(16) 0.0335(16) 0.0082(13) 0.0039(12) 0.0079(12)
C22 0.0279(17) 0.0301(15) 0.0342(16) 0.0082(13) 0.0040(12) 0.0086(13)
C23 0.0331(18) 0.0402(18) 0.0362(17) 0.0069(14) 0.0020(13) 0.0148(14)
C24 0.044(2) 0.048(2) 0.0396(19) 0.0050(15) -0.0005(15) 0.0242(17)
C31 0.0281(16) 0.0294(15) 0.0309(15) 0.0088(12) 0.0050(12) 0.0090(12)
C32 0.0306(17) 0.0293(15) 0.0319(16) 0.0066(12) 0.0075(12) 0.0079(13)
C33 0.0336(18) 0.0349(17) 0.0330(16) 0.0042(13) 0.0104(13) 0.0055(14)
C34 0.0362(19) 0.0353(17) 0.0334(17) 0.0076(13) 0.0075(13) 0.0036(14)
C41 0.0299(17) 0.0292(15) 0.0358(16) 0.0087(12) 0.0098(13) 0.0079(13)
C42 0.0368(19) 0.0307(16) 0.0421(18) 0.0033(14) 0.0088(14) 0.0062(14)
C43 0.047(2) 0.0297(16) 0.0374(18) 0.0062(13) 0.0095(15) 0.0098(14)
C44 0.043(2) 0.050(2) 0.0402(19) -0.0020(16) 0.0100(16) 0.0131(17)
C1S 0.056(3) 0.077(3) 0.084(3) 0.010(3) 0.031(2) 0.020(2)
C2S 0.047(2) 0.062(3) 0.072(3) 0.020(2) 0.0139(18) 0.0042(19)
C3S 0.040(2) 0.053(2) 0.077(2) 0.001(2) 0.0084(17) 0.0118(18)
C4S 0.054(3) 0.092(4) 0.069(2) -0.002(3) 0.018(2) 0.020(2)
C5S 0.086(4) 0.142(5) 0.075(3) 0.035(4) 0.017(3) 0.058(4)
C6S 0.070(3) 0.119(5) 0.100(3) 0.021(4) 0.019(3) 0.059(3)
C1T 0.067(5) 0.070(4) 0.047(4) 0.009(3) 0.008(3) 0.017(4)
C2T 0.065(5) 0.080(5) 0.053(4) 0.021(4) 0.006(3) 0.007(4)
C3T 0.074(6) 0.089(5) 0.041(4) 0.019(4) 0.007(3) 0.012(4)
C4T 0.067(5) 0.091(5) 0.046(4) -0.002(3) 0.019(3) 0.018(4)
C5T 0.064(5) 0.070(4) 0.062(5) -0.020(4) 0.012(3) 0.028(4)
C6T 0.065(5) 0.063(4) 0.074(5) -0.009(4) 0.009(4) 0.022(3)
C1U 0.137(9) 0.103(8) 0.099(9) -0.014(6) -0.016(8) 0.071(7)
C2U 0.199(12) 0.122(11) 0.154(13) -0.037(9) 0.081(11) 0.038(9)
C3U 0.170(10) 0.194(15) 0.168(15) -0.051(12) 0.059(13) 0.059(11)
C4U 0.116(7) 0.152(11) 0.130(11) -0.022(9) 0.041(9) 0.030(8)
C5U 0.106(7) 0.100(9) 0.076(8) 0.011(7) 0.018(7) 0.036(6)
C6U 0.101(6) 0.087(7) 0.046(6) 0.017(5) 0.010(5) 0.045(5)
C1V 0.092(5) 0.113(7) 0.077(4) 0.015(5) 0.041(3) 0.027(5)
C2V 0.083(4) 0.063(4) 0.066(3) 0.007(3) 0.028(3) 0.028(3)
C3V 0.066(4) 0.104(6) 0.076(4) 0.043(4) 0.026(3) 0.031(4)
C4V 0.109(6) 0.124(8) 0.075(4) 0.021(5) 0.027(3) 0.031(5)
C5V 0.085(5) 0.112(7) 0.094(4) 0.022(5) 0.001(4) 0.025(5)
C6V 0.073(5) 0.128(8) 0.112(5) 0.029(6) 0.029(4) 0.027(5)
C1W 0.211(14) 0.196(14) 0.251(14) 0.029(12) 0.057(12) 0.108(10)
C2W 0.229(18) 0.219(17) 0.256(16) 0.039(13) 0.052(14) 0.125(13)
C3W 0.207(17) 0.181(15) 0.229(17) 0.002(13) 0.012(14) 0.099(12)
C4W 0.194(14) 0.132(12) 0.195(15) -0.031(12) -0.017(12) 0.080(10)
C5W 0.237(17) 0.195(15) 0.201(14) -0.013(11) 0.008(13) 0.139(12)
C6W 0.238(14) 0.186(13) 0.201(13) -0.011(11) 0.020(12) 0.129(10)
C1X 0.109(4) 0.050(2) 0.059(3) 0.007(2) 0.043(3) -0.013(2)
C2X 0.251(8) 0.043(2) 0.099(4) -0.011(3) 0.112(5) -0.037(4)
C3X 0.236(8) 0.047(2) 0.079(4) -0.003(2) 0.101(5) -0.007(4)
C4X 0.063(3) 0.0482(19) 0.0408(19) 0.0187(16) 0.0125(17) 0.0072(17)
C5X 0.047(2) 0.0391(19) 0.077(3) 0.0105(17) 0.023(2) 0.0039(17)
C6X 0.058(3) 0.0472(19) 0.070(3) 0.0054(19) 0.028(2) 0.0027(19)
C1Y 0.063(3) 0.062(2) 0.108(4) 0.019(2) 0.020(3) 0.029(2)
C2Y 0.082(3) 0.068(3) 0.073(3) 0.0305(19) 0.022(2) 0.041(2)
C3Y 0.067(3) 0.058(2) 0.069(2) 0.011(2) -0.001(2) 0.0363(18)
C4Y 0.049(3) 0.069(2) 0.092(3) 0.029(2) 0.020(2) 0.0324(19)
C5Y 0.070(3) 0.105(3) 0.070(3) 0.012(2) 0.022(2) 0.049(2)
C6Y 0.067(3) 0.076(3) 0.100(3) -0.011(3) 0.006(3) 0.035(2)

loop_
_atom_type_symbol
_atom_type_description
_atom_type_scat_dispersion_real
_atom_type_scat_dispersion_imag
_atom_type_scat_source
C C 0.0181 0.0091 'International Tables Vol C Tables 4.2.6.8 and 6.1.1.4'
H H 0.0000 0.0000 'International Tables Vol C Tables 4.2.6.8 and 6.1.1.4'
N N 0.0311 0.0180 'International Tables Vol C Tables 4.2.6.8 and 6.1.1.4'
Mo Mo -0.0483 2.7339 'International Tables Vol C Tables 4.2.6.8 and 6.1.1.4'

loop_
_geom_angle_atom_site_label_1
_geom_angle_atom_site_label_2
_geom_angle_atom_site_label_3
_geom_angle
N12 N11 Mo1 178.2(2)
N11 Mo1 N4 101.01(10)
N11 Mo1 N7 98.82(10)
N4 Mo1 N7 116.22(10)
N11 Mo1 N1 98.67(10)
N4 Mo1 N1 113.47(9)
N7 Mo1 N1 122.33(10)
N11 Mo1 N10 178.57(10)
N4 Mo1 N10 80.34(9)
N7 Mo1 N10 80.94(9)
N1 Mo1 N10 80.31(9)
C4 N10 C5 111.8(2)
C4 N10 C2 111.3(2)
C5 N10 C2 111.8(2)
C4 N10 Mo1 107.24(18)
C5 N10 Mo1 106.35(17)
C2 N10 Mo1 108.05(17)
N1 C1 C2 109.7(2)
N1 C1 H1A 109.7
C2 C1 H1A 109.7
N1 C1 H1B 109.7
C2 C1 H1B 109.7
H1A C1 H1B 108.2
N10 C2 C1 110.1(2)
N10 C2 H2A 109.6
C1 C2 H2A 109.6
N10 C2 H2B 109.6
C1 C2 H2B 109.6
H2A C2 H2B 108.2
N4 C3 C4 109.7(2)
N4 C3 H3A 109.7
C4 C3 H3A 109.7
N4 C3 H3B 109.7
C4 C3 H3B 109.7
H3A C3 H3B 108.2
N10 C4 C3 109.8(2)
N10 C4 H4A 109.7
C3 C4 H4A 109.7
N10 C4 H4B 109.7
C3 C4 H4B 109.7
H4A C4 H4B 108.2
N10 C5 C6 109.4(2)
N10 C5 H5A 109.8
C6 C5 H5A 109.8
N10 C5 H5B 109.8
C6 C5 H5B 109.8
H5A C5 H5B 108.2
N7 C6 C5 109.9(2)
N7 C6 H6A 109.7
C5 C6 H6A 109.7
N7 C6 H6B 109.7
C5 C6 H6B 109.7
H6A C6 H6B 108.2
C115 N1 C1 114.1(2)
C115 N1 Mo1 131.40(19)
C1 N1 Mo1 114.05(17)
N1 C115 C120 120.8(3)
N1 C115 C116 122.4(3)
C120 C115 C116 116.8(2)
C117 C116 C115 120.6(3)
C117 C116 H116 119.7
C115 C116 H116 119.7
C118 C117 C116 121.8(3)
C118 C117 N2 118.5(2)
C116 C117 N2 119.6(3)
C124 N2 C121 109.9(2)
C124 N2 C117 124.7(2)
C121 N2 C117 125.1(2)
C122 C121 N2 106.8(3)
C122 C121 C125 131.1(3)
N2 C121 C125 122.1(3)
C121 C125 C127 110.7(3)
C121 C125 C126 111.2(3)
C127 C125 C126 110.6(3)
C121 C125 H125 108.1
C127 C125 H125 108.1
C126 C125 H125 108.1
C125 C126 H12A 109.5
C125 C126 H12B 109.5
H12A C126 H12B 109.5
C125 C126 H12C 109.5
H12A C126 H12C 109.5
H12B C126 H12C 109.5
C125 C127 H12D 109.5
C125 C127 H12E 109.5
H12D C127 H12E 109.5
C125 C127 H12F 109.5
H12D C127 H12F 109.5
H12E C127 H12F 109.5
C121 C122 C123 108.2(3)
C121 C122 H122 125.9
C123 C122 H122 125.9
C124 C123 C122 107.9(3)
C124 C123 H123 126.0
C122 C123 H123 126.0
C123 C124 N2 107.1(3)
C123 C124 C128 131.4(3)
N2 C124 C128 121.5(3)
C124 C128 C129 111.6(3)
C124 C128 C130 110.9(3)
C129 C128 C130 110.3(3)
C124 C128 H128 108.0
C129 C128 H128 108.0
C130 C128 H128 108.0
C128 C129 H12G 109.5
C128 C129 H12H 109.5
H12G C129 H12H 109.5
C128 C129 H12I 109.5
H12G C129 H12I 109.5
H12H C129 H12I 109.5
C128 C130 H13A 109.5
C128 C130 H13B 109.5
H13A C130 H13B 109.5
C128 C130 H13C 109.5
H13A C130 H13C 109.5
H13B C130 H13C 109.5
C117 C118 C119 118.2(3)
C117 C118 H118 120.9
C119 C118 H118 120.9
C120 C119 C118 121.3(3)
C120 C119 N3 121.3(3)
C118 C119 N3 117.3(2)
C134 N3 C131 109.3(2)
C134 N3 C119 124.5(2)
C131 N3 C119 124.1(2)
C132 C131 N3 107.2(3)
C132 C131 C135 130.8(3)
N3 C131 C135 121.9(3)
C131 C135 C137 109.5(3)
C131 C135 C136 110.9(3)
C137 C135 C136 110.9(4)
C131 C135 C36A 111.7(7)
C137 C135 C36A 138.8(7)
C136 C135 C36A 53.4(7)
C131 C135 C37A 114.4(7)
C137 C135 C37A 51.7(10)
C136 C135 C37A 61.2(10)
C36A C135 C37A 109.1(11)
C131 C135 H135 108.5
C137 C135 H135 108.5
C136 C135 H135 108.5
C36A C135 H135 57.3
C37A C135 H135 136.7
C131 C135 H35A 107.1
C137 C135 H35A 59.2
C136 C135 H35A 141.7
C36A C135 H35A 107.1
C37A C135 H35A 107.1
H135 C135 H35A 52.8
C135 C136 H13D 109.5
C135 C136 H13E 109.5
H13D C136 H13E 109.5
C135 C136 H13F 109.5
H13D C136 H13F 109.5
H13E C136 H13F 109.5
C135 C137 H13G 109.5
C135 C137 H13H 109.5
H13G C137 H13H 109.5
C135 C137 H13I 109.5
H13G C137 H13I 109.5
H13H C137 H13I 109.5
C135 C36A H36A 109.5
C135 C36A H36B 109.5
H36A C36A H36B 109.5
C135 C36A H36C 109.5
H36A C36A H36C 109.5
H36B C36A H36C 109.5
C135 C37A H37A 109.5
C135 C37A H37B 109.5
H37A C37A H37B 109.5
C135 C37A H37C 109.5
H37A C37A H37C 109.5
H37B C37A H37C 109.5
C131 C132 C133 108.2(3)
C131 C132 H132 125.9
C133 C132 H132 125.9
C134 C133 C132 108.2(3)
C134 C133 H133 125.9
C132 C133 H133 125.9
C133 C134 N3 107.2(3)
C133 C134 C138 130.3(3)
N3 C134 C138 122.3(2)
C134 C138 C139 111.1(3)
C134 C138 C140 110.2(2)
C139 C138 C140 110.8(3)
C134 C138 H138 108.2
C139 C138 H138 108.2
C140 C138 H138 108.2
C138 C139 H13J 109.5
C138 C139 H13K 109.5
H13J C139 H13K 109.5
C138 C139 H13L 109.5
H13J C139 H13L 109.5
H13K C139 H13L 109.5
C138 C140 H14A 109.5
C138 C140 H14B 109.5
H14A C140 H14B 109.5
C138 C140 H14C 109.5
H14A C140 H14C 109.5
H14B C140 H14C 109.5
C119 C120 C115 121.3(3)
C119 C120 H120 119.3
C115 C120 H120 119.3
C215 N4 C3 113.1(2)
C215 N4 Mo1 130.90(19)
C3 N4 Mo1 115.21(18)
N4 C215 C220 122.7(3)
N4 C215 C216 120.2(3)
C220 C215 C216 117.1(3)
C217 C216 C215 120.6(3)
C217 C216 H216 119.7
C215 C216 H216 119.7
C216 C217 C218 121.7(3)
C216 C217 N5 119.8(3)
C218 C217 N5 118.4(3)
C221 N5 C224 109.7(3)
C221 N5 C217 125.1(3)
C224 N5 C217 124.5(3)
C222 C221 N5 106.8(3)
C222 C221 C225 131.4(3)
N5 C221 C225 121.8(3)
C227 C225 C226 109.7(5)
C227 C225 C221 112.7(4)
C226 C225 C221 110.8(4)
C227 C225 H225 107.8
C226 C225 H225 107.8
C221 C225 H225 107.8
C225 C226 H22A 109.5
C225 C226 H22B 109.5
H22A C226 H22B 109.5
C225 C226 H22C 109.5
H22A C226 H22C 109.5
H22B C226 H22C 109.5
C225 C227 H22D 109.5
C225 C227 H22E 109.5
H22D C227 H22E 109.5
C225 C227 H22F 109.5
H22D C227 H22F 109.5
H22E C227 H22F 109.5
C221 C222 C223 108.1(3)
C221 C222 H222 125.9
C223 C222 H222 125.9
C224 C223 C222 108.5(3)
C224 C223 H223 125.8
C222 C223 H223 125.8
C223 C224 N5 106.9(3)
C223 C224 C228 131.4(3)
N5 C224 C228 121.7(3)
C229 C228 C224 112.8(4)
C229 C228 C230 110.8(4)
C224 C228 C230 111.6(4)
C229 C228 H228 107.1
C224 C228 H228 107.1
C230 C228 H228 107.1
C228 C229 H22G 109.5
C228 C229 H22H 109.5
H22G C229 H22H 109.5
C228 C229 H22I 109.5
H22G C229 H22I 109.5
H22H C229 H22I 109.5
C228 C230 H23A 109.5
C228 C230 H23B 109.5
H23A C230 H23B 109.5
C228 C230 H23C 109.5
H23A C230 H23C 109.5
H23B C230 H23C 109.5
C219 C218 C217 118.4(3)
C219 C218 H218 120.8
C217 C218 H218 120.8
C218 C219 C220 121.2(3)
C218 C219 N6 118.9(3)
C220 C219 N6 119.9(3)
C234 N6 C231 109.7(3)
C234 N6 C219 124.9(3)
C231 N6 C219 125.2(3)
C232 C231 N6 107.0(3)
C232 C231 C235 130.5(3)
N6 C231 C235 122.5(3)
C231 C235 C237 112.1(4)
C231 C235 C236 111.7(4)
C237 C235 C236 111.6(5)
C231 C235 H235 107.0
C237 C235 H235 107.0
C236 C235 H235 107.0
C235 C236 H23D 109.5
C235 C236 H23E 109.5
H23D C236 H23E 109.5
C235 C236 H23F 109.5
H23D C236 H23F 109.5
H23E C236 H23F 109.5
C235 C237 H23G 109.5
C235 C237 H23H 109.5
H23G C237 H23H 109.5
C235 C237 H23I 109.5
H23G C237 H23I 109.5
H23H C237 H23I 109.5
C231 C232 C233 108.2(3)
C231 C232 H232 125.9
C233 C232 H232 125.9
C234 C233 C232 108.3(3)
C234 C233 H233 125.8
C232 C233 H233 125.8
C233 C234 N6 106.8(3)
C233 C234 C238 130.9(3)
N6 C234 C238 122.2(3)
C39B C238 C240 123.5(6)
C39B C238 C234 119.0(5)
C240 C238 C234 115.2(4)
C39B C238 C239 57.9(6)
C240 C238 C239 114.0(5)
C234 C238 C239 111.8(4)
C39B C238 C40B 109.3(7)
C240 C238 C40B 68.2(6)
C234 C238 C40B 106.0(5)
C239 C238 C40B 55.9(6)
C39B C238 H238 47.0
C240 C238 H238 104.8
C234 C238 H238 104.8
C239 C238 H238 104.8
C40B C238 H238 148.2
C39B C238 H38C 107.3
C240 C238 H38C 39.2
C234 C238 H38C 107.3
C239 C238 H38C 140.4
C40B C238 H38C 107.3
H238 C238 H38C 70.0
C238 C239 H23J 109.5
C238 C239 H23K 109.5
H23J C239 H23K 109.5
C238 C239 H23L 109.5
H23J C239 H23L 109.5
H23K C239 H23L 109.5
C238 C240 H24A 109.5
C238 C240 H24B 109.5
H24A C240 H24B 109.5
C238 C240 H24C 109.5
H24A C240 H24C 109.5
H24B C240 H24C 109.5
C238 C39B H39A 109.5
C238 C39B H39B 109.5
H39A C39B H39B 109.5
C238 C39B H39C 109.5
H39A C39B H39C 109.5
H39B C39B H39C 109.5
C238 C40B H40A 109.5
C238 C40B H40B 109.5
H40A C40B H40B 109.5
C238 C40B H40C 109.5
H40A C40B H40C 109.5
H40B C40B H40C 109.5
C219 C220 C215 120.9(3)
C219 C220 H220 119.5
C215 C220 H220 119.5
C315 N7 C6 112.4(2)
C315 N7 Mo1 131.82(19)
C6 N7 Mo1 113.67(17)
N7 C315 C320 122.0(3)
N7 C315 C316 121.6(3)
C320 C315 C316 116.3(3)
C317 C316 C315 120.8(3)
C317 C316 H316 119.6
C315 C316 H316 119.6
C316 C317 C318 121.9(3)
C316 C317 N8 120.5(3)
C318 C317 N8 117.6(3)
C321 N8 C324 109.8(3)
C321 N8 C317 125.4(3)
C324 N8 C317 124.8(3)
C322 C321 N8 106.8(3)
C322 C321 C325 130.1(3)
N8 C321 C325 122.3(3)
C321 C325 C326 110.9(3)
C321 C325 C327 110.1(3)
C326 C325 C327 109.9(3)
C321 C325 H325 108.6
C326 C325 H325 108.6
C327 C325 H325 108.6
C325 C326 H32A 109.5
C325 C326 H32B 109.5
H32A C326 H32B 109.5
C325 C326 H32C 109.5
H32A C326 H32C 109.5
H32B C326 H32C 109.5
C325 C327 H32D 109.5
C325 C327 H32E 109.5
H32D C327 H32E 109.5
C325 C327 H32F 109.5
H32D C327 H32F 109.5
H32E C327 H32F 109.5
C321 C322 C323 108.4(3)
C321 C322 H322 125.8
C323 C322 H322 125.8
C324 C323 C322 108.6(3)
C324 C323 H323 125.7
C322 C323 H323 125.7
C323 C324 N8 106.4(3)
C323 C324 C328 129.7(3)
N8 C324 C328 123.9(3)
C324 C328 C329 113.8(3)
C324 C328 C330 109.9(3)
C329 C328 C330 109.3(3)
C324 C328 H328 107.9
C329 C328 H328 107.9
C330 C328 H328 107.9
C328 C329 H32G 109.5
C328 C329 H32H 109.5
H32G C329 H32H 109.5
C328 C329 H32I 109.5
H32G C329 H32I 109.5
H32H C329 H32I 109.5
C328 C330 H33A 109.5
C328 C330 H33B 109.5
H33A C330 H33B 109.5
C328 C330 H33C 109.5
H33A C330 H33C 109.5
H33B C330 H33C 109.5
C319 C318 C317 118.3(3)
C319 C318 H318 120.8
C317 C318 H318 120.8
C318 C319 C320 120.9(3)
C318 C319 N9 120.6(3)
C320 C319 N9 118.5(3)
C331 N9 C334 109.8(3)
C331 N9 C319 127.5(3)
C334 N9 C319 122.7(3)
N9 C331 C332 107.6(4)
N9 C331 C335 121.6(3)
C332 C331 C335 130.8(4)
C331 C335 C336 111.0(4)
C331 C335 C337 112.1(4)
C336 C335 C337 110.7(4)
C331 C335 H335 107.6
C336 C335 H335 107.6
C337 C335 H335 107.6
C335 C336 H33D 109.5
C335 C336 H33E 109.5
H33D C336 H33E 109.5
C335 C336 H33F 109.5
H33D C336 H33F 109.5
H33E C336 H33F 109.5
C335 C337 H33G 109.5
C335 C337 H33H 109.5
H33G C337 H33H 109.5
C335 C337 H33I 109.5
H33G C337 H33I 109.5
H33H C337 H33I 109.5
C331 C332 C333 107.9(4)
C331 C332 H332 126.1
C333 C332 H332 126.1
C334 C333 C332 108.6(4)
C334 C333 H333 125.7
C332 C333 H333 125.7
C333 C334 N9 106.2(4)
C333 C334 C338 131.4(4)
N9 C334 C338 122.4(3)
C334 C338 C340 112.5(4)
C334 C338 C339 110.7(4)
C340 C338 C339 110.1(4)
C334 C338 H338 107.8
C340 C338 H338 107.8
C339 C338 H338 107.8
C338 C339 H33J 109.5
C338 C339 H33K 109.5
H33J C339 H33K 109.5
C338 C339 H33L 109.5
H33J C339 H33L 109.5
H33K C339 H33L 109.5
C338 C340 H34A 109.5
C338 C340 H34B 109.5
H34A C340 H34B 109.5
C338 C340 H34C 109.5
H34A C340 H34C 109.5
H34B C340 H34C 109.5
C319 C320 C315 121.6(3)
C319 C320 H320 119.2
C315 C320 H320 119.2
C41 N13 C21 109.5(2)
C41 N13 C11 111.8(2)
C21 N13 C11 108.2(2)
C41 N13 C31 107.8(2)
C21 N13 C31 111.4(2)
C11 N13 C31 108.0(2)
C12 C11 N13 116.1(3)
C12 C11 H11A 108.3
N13 C11 H11A 108.3
C12 C11 H11B 108.3
N13 C11 H11B 108.3
H11A C11 H11B 107.4
C11 C12 C13 109.1(3)
C11 C12 H12J 109.9
C13 C12 H12J 109.9
C11 C12 H12K 109.9
C13 C12 H12K 109.9
H12J C12 H12K 108.3
C14 C13 C12 111.7(3)
C14 C13 H13M 109.3
C12 C13 H13M 109.3
C14 C13 H13N 109.3
C12 C13 H13N 109.3
H13M C13 H13N 107.9
C13 C14 H14D 109.5
C13 C14 H14E 109.5
H14D C14 H14E 109.5
C13 C14 H14F 109.5
H14D C14 H14F 109.5
H14E C14 H14F 109.5
C22 C21 N13 114.6(3)
C22 C21 H21A 108.6
N13 C21 H21A 108.6
C22 C21 H21B 108.6
N13 C21 H21B 108.6
H21A C21 H21B 107.6
C21 C22 C23 111.3(3)
C21 C22 H22J 109.4
C23 C22 H22J 109.4
C21 C22 H22K 109.4
C23 C22 H22K 109.4
H22J C22 H22K 108.0
C24 C23 C22 111.2(3)
C24 C23 H23M 109.4
C22 C23 H23M 109.4
C24 C23 H23N 109.4
C22 C23 H23N 109.4
H23M C23 H23N 108.0
C23 C24 H24D 109.5
C23 C24 H24E 109.5
H24D C24 H24E 109.5
C23 C24 H24F 109.5
H24D C24 H24F 109.5
H24E C24 H24F 109.5
C32 C31 N13 115.7(2)
C32 C31 H31A 108.3
N13 C31 H31A 108.3
C32 C31 H31B 108.3
N13 C31 H31B 108.3
H31A C31 H31B 107.4
C31 C32 C33 109.6(3)
C31 C32 H32K 109.8
C33 C32 H32K 109.8
C31 C32 H32L 109.8
C33 C32 H32L 109.8
H32K C32 H32L 108.2
C34 C33 C32 112.2(3)
C34 C33 H33N 109.2
C32 C33 H33N 109.2
C34 C33 H33O 109.2
C32 C33 H33O 109.2
H33N C33 H33O 107.9
C33 C34 H34D 109.5
C33 C34 H34E 109.5
H34D C34 H34E 109.5
C33 C34 H34F 109.5
H34D C34 H34F 109.5
H34E C34 H34F 109.5
N13 C41 C42 116.4(3)
N13 C41 H41A 108.2
C42 C41 H41A 108.2
N13 C41 H41B 108.2
C42 C41 H41B 108.2
H41A C41 H41B 107.3
C41 C42 C43 109.3(3)
C41 C42 H42A 109.8
C43 C42 H42A 109.8
C41 C42 H42B 109.8
C43 C42 H42B 109.8
H42A C42 H42B 108.3
C44 C43 C42 114.3(3)
C44 C43 H43A 108.7
C42 C43 H43A 108.7
C44 C43 H43B 108.7
C42 C43 H43B 108.7
H43A C43 H43B 107.6
C43 C44 H44A 109.5
C43 C44 H44B 109.5
H44A C44 H44B 109.5
C43 C44 H44C 109.5
H44A C44 H44C 109.5
H44B C44 H44C 109.5
C2S C1S C6S 120.2(5)
C2S C1S H1S 119.9
C6S C1S H1S 119.9
C1S C2S C3S 120.5(5)
C1S C2S H2S 119.8
C3S C2S H2S 119.8
C4S C3S C2S 120.1(5)
C4S C3S H3S 120.0
C2S C3S H3S 120.0
C3S C4S C5S 119.8(5)
C3S C4S H4S 120.1
C5S C4S H4S 120.1
C6S C5S C4S 120.6(5)
C6S C5S H5S 119.7
C4S C5S H5S 119.7
C1S C6S C5S 118.9(5)
C1S C6S H6S 120.6
C5S C6S H6S 120.6
C6T C1T C2T 118.9(8)
C6T C1T H1T 120.5
C2T C1T H1T 120.5
C3T C2T C1T 117.6(9)
C3T C2T H2T 121.2
C1T C2T H2T 121.2
C4T C3T C2T 121.0(10)
C4T C3T H3T 119.5
C2T C3T H3T 119.5
C3T C4T C5T 124.3(10)
C3T C4T H4T 117.8
C5T C4T H4T 117.8
C4T C5T C6T 115.5(10)
C4T C5T H5T 122.3
C6T C5T H5T 122.3
C1T C6T C5T 122.7(9)
C1T C6T H6T 118.7
C5T C6T H6T 118.7
C2U C1U C6U 130.6(17)
C2U C1U H1U 114.7
C6U C1U H1U 114.7
C1U C2U C3U 113.8(17)
C1U C2U H2U 123.1
C3U C2U H2U 123.1
C2U C3U C4U 116.0(17)
C2U C3U H3U 122.0
C4U C3U H3U 122.0
C5U C4U C3U 133.2(17)
C5U C4U H4U 113.4
C3U C4U H4U 113.4
C6U C5U C4U 107.7(15)
C6U C5U H5U 126.1
C4U C5U H5U 126.1
C5U C6U C1U 118.2(15)
C5U C6U H6U 120.9
C1U C6U H6U 120.9
C2V C1V C6V 123.1(9)
C2V C1V H1V 118.5
C6V C1V H1V 118.5
C1V C2V C3V 119.4(8)
C1V C2V H2V 120.3
C3V C2V H2V 120.3
C2V C3V C4V 119.7(8)
C2V C3V H3V 120.2
C4V C3V H3V 120.2
C5V C4V C3V 118.9(8)
C5V C4V H4V 120.6
C3V C4V H4V 120.6
C6V C5V C4V 119.7(9)
C6V C5V H5V 120.1
C4V C5V H5V 120.1
C5V C6V C1V 119.0(9)
C5V C6V H6V 120.5
C1V C6V H6V 120.5
C2W C1W C6W 111.4(17)
C2W C1W H1W 124.3
C6W C1W H1W 124.3
C3W C2W C1W 127.6(19)
C3W C2W H2W 116.2
C1W C2W H2W 116.2
C4W C3W C2W 123(2)
C4W C3W H3W 118.6
C2W C3W H3W 118.6
C3W C4W C5W 108.0(18)
C3W C4W H4W 126.0
C5W C4W H4W 126.0
C4W C5W C6W 138(2)
C4W C5W H5W 110.9
C6W C5W H5W 110.9
C5W C6W C1W 112.0(17)
C5W C6W H6W 124.0
C1W C6W H6W 124.0
C2X C1X C6X 118.4(4)
C2X C1X H1X 120.8
C6X C1X H1X 120.8
C1X C2X C3X 121.2(5)
C1X C2X H2X 119.4
C3X C2X H2X 119.4
C4X C3X C2X 120.5(5)
C4X C3X H3X 119.7
C2X C3X H3X 119.7
C5X C4X C3X 118.1(4)
C5X C4X H4X 121.0
C3X C4X H4X 121.0
C4X C5X C6X 121.2(4)
C4X C5X H5X 119.4
C6X C5X H5X 119.4
C1X C6X C5X 120.5(4)
C1X C6X H6X 119.7
C5X C6X H6X 119.7
C6Y C1Y C2Y 119.8(5)
C6Y C1Y H1Y 120.1
C2Y C1Y H1Y 120.1
C1Y C2Y C3Y 121.2(5)
C1Y C2Y H2Y 119.4
C3Y C2Y H2Y 119.4
C2Y C3Y C4Y 119.5(5)
C2Y C3Y H3Y 120.3
C4Y C3Y H3Y 120.3
C3Y C4Y C5Y 118.3(5)
C3Y C4Y H4Y 120.9
C5Y C4Y H4Y 120.9
C6Y C5Y C4Y 120.2(5)
C6Y C5Y H5Y 119.9
C4Y C5Y H5Y 119.9
C1Y C6Y C5Y 121.0(5)
C1Y C6Y H6Y 119.5
C5Y C6Y H6Y 119.5

loop_
_geom_bond_atom_site_label_1
_geom_bond_atom_site_label_2
_geom_bond_distance
N11 N12 1.152(4)
N11 Mo1 1.914(2)
Mo1 N4 2.036(2)
Mo1 N7 2.051(2)
Mo1 N1 2.060(2)
Mo1 N10 2.209(2)
N10 C4 1.478(4)
N10 C5 1.483(4)
N10 C2 1.483(4)
C1 N1 1.477(4)
C1 C2 1.513(4)
C1 H1A 0.9900
C1 H1B 0.9900
C2 H2A 0.9900
C2 H2B 0.9900
C3 N4 1.479(4)
C3 C4 1.516(4)
C3 H3A 0.9900
C3 H3B 0.9900
C4 H4A 0.9900
C4 H4B 0.9900
C5 C6 1.516(4)
C5 H5A 0.9900
C5 H5B 0.9900
C6 N7 1.483(4)
C6 H6A 0.9900
C6 H6B 0.9900
N1 C115 1.394(4)
C115 C120 1.414(4)
C115 C116 1.422(4)
C116 C117 1.390(4)
C116 H116 0.9500
C117 C118 1.383(4)
C117 N2 1.450(4)
N2 C124 1.383(4)
N2 C121 1.383(4)
C121 C122 1.374(4)
C121 C125 1.504(4)
C125 C127 1.518(5)
C125 C126 1.529(5)
C125 H125 1.0000
C126 H12A 0.9800
C126 H12B 0.9800
C126 H12C 0.9800
C127 H12D 0.9800
C127 H12E 0.9800
C127 H12F 0.9800
C122 C123 1.413(5)
C122 H122 0.9500
C123 C124 1.371(4)
C123 H123 0.9500
C124 C128 1.504(4)
C128 C129 1.525(5)
C128 C130 1.531(5)
C128 H128 1.0000
C129 H12G 0.9800
C129 H12H 0.9800
C129 H12I 0.9800
C130 H13A 0.9800
C130 H13B 0.9800
C130 H13C 0.9800
C118 C119 1.396(4)
C118 H118 0.9500
C119 C120 1.382(4)
C119 N3 1.443(4)
N3 C134 1.390(4)
N3 C131 1.390(4)
C131 C132 1.369(4)
C131 C135 1.504(4)
C135 C137 1.512(6)
C135 C136 1.519(5)
C135 C36A 1.521(12)
C135 C37A 1.524(12)
C135 H135 1.0000
C135 H35A 1.0000
C136 H13D 0.9800
C136 H13E 0.9800
C136 H13F 0.9800
C137 H13G 0.9800
C137 H13H 0.9800
C137 H13I 0.9800
C36A H36A 0.9800
C36A H36B 0.9800
C36A H36C 0.9800
C37A H37A 0.9800
C37A H37B 0.9800
C37A H37C 0.9800
C132 C133 1.414(4)
C132 H132 0.9500
C133 C134 1.369(4)
C133 H133 0.9500
C134 C138 1.501(4)
C138 C139 1.532(4)
C138 C140 1.535(4)
C138 H138 1.0000
C139 H13J 0.9800
C139 H13K 0.9800
C139 H13L 0.9800
C140 H14A 0.9800
C140 H14B 0.9800
C140 H14C 0.9800
C120 H120 0.9500
N4 C215 1.403(4)
C215 C220 1.412(4)
C215 C216 1.415(4)
C216 C217 1.378(4)
C216 H216 0.9500
C217 C218 1.393(4)
C217 N5 1.440(4)
N5 C221 1.381(4)
N5 C224 1.391(4)
C221 C222 1.369(5)
C221 C225 1.506(5)
C225 C227 1.477(7)
C225 C226 1.488(7)
C225 H225 1.0000
C226 H22A 0.9800
C226 H22B 0.9800
C226 H22C 0.9800
C227 H22D 0.9800
C227 H22E 0.9800
C227 H22F 0.9800
C222 C223 1.411(5)
C222 H222 0.9500
C223 C224 1.356(5)
C223 H223 0.9500
C224 C228 1.504(5)
C228 C229 1.489(6)
C228 C230 1.510(6)
C228 H228 1.0000
C229 H22G 0.9800
C229 H22H 0.9800
C229 H22I 0.9800
C230 H23A 0.9800
C230 H23B 0.9800
C230 H23C 0.9800
C218 C219 1.375(5)
C218 H218 0.9500
C219 C220 1.392(4)
C219 N6 1.444(4)
N6 C234 1.386(4)
N6 C231 1.389(4)
C231 C232 1.373(5)
C231 C235 1.507(5)
C235 C237 1.509(7)
C235 C236 1.521(6)
C235 H235 1.0000
C236 H23D 0.9800
C236 H23E 0.9800
C236 H23F 0.9800
C237 H23G 0.9800
C237 H23H 0.9800
C237 H23I 0.9800
C232 C233 1.407(5)
C232 H232 0.9500
C233 C234 1.376(5)
C233 H233 0.9500
C234 C238 1.501(5)
C238 C39B 1.410(10)
C238 C240 1.475(7)
C238 C239 1.512(7)
C238 C40B 1.646(10)
C238 H238 1.0000
C238 H38C 1.0000
C239 H23J 0.9800
C239 H23K 0.9800
C239 H23L 0.9800
C240 H24A 0.9800
C240 H24B 0.9800
C240 H24C 0.9800
C39B H39A 0.9800
C39B H39B 0.9800
C39B H39C 0.9800
C40B H40A 0.9800
C40B H40B 0.9800
C40B H40C 0.9800
C220 H220 0.9500
N7 C315 1.400(4)
C315 C320 1.413(4)
C315 C316 1.416(4)
C316 C317 1.384(4)
C316 H316 0.9500
C317 C318 1.391(4)
C317 N8 1.440(4)
N8 C321 1.389(4)
N8 C324 1.395(4)
C321 C322 1.367(5)
C321 C325 1.502(5)
C325 C326 1.526(5)
C325 C327 1.533(5)
C325 H325 1.0000
C326 H32A 0.9800
C326 H32B 0.9800
C326 H32C 0.9800
C327 H32D 0.9800
C327 H32E 0.9800
C327 H32F 0.9800
C322 C323 1.408(5)
C322 H322 0.9500
C323 C324 1.369(5)
C323 H323 0.9500
C324 C328 1.511(5)
C328 C329 1.522(5)
C328 C330 1.526(5)
C328 H328 1.0000
C329 H32G 0.9800
C329 H32H 0.9800
C329 H32I 0.9800
C330 H33A 0.9800
C330 H33B 0.9800
C330 H33C 0.9800
C318 C319 1.374(5)
C318 H318 0.9500
C319 C320 1.397(4)
C319 N9 1.433(4)
N9 C331 1.366(5)
N9 C334 1.402(5)
C331 C332 1.369(5)
C331 C335 1.516(6)
C335 C336 1.518(6)
C335 C337 1.528(6)
C335 H335 1.0000
C336 H33D 0.9800
C336 H33E 0.9800
C336 H33F 0.9800
C337 H33G 0.9800
C337 H33H 0.9800
C337 H33I 0.9800
C332 C333 1.408(7)
C332 H332 0.9500
C333 C334 1.368(6)
C333 H333 0.9500
C334 C338 1.491(6)
C338 C340 1.505(7)
C338 C339 1.525(7)
C338 H338 1.0000
C339 H33J 0.9800
C339 H33K 0.9800
C339 H33L 0.9800
C340 H34A 0.9800
C340 H34B 0.9800
C340 H34C 0.9800
C320 H320 0.9500
N13 C41 1.517(4)
N13 C21 1.524(4)
N13 C11 1.527(4)
N13 C31 1.527(4)
C11 C12 1.520(4)
C11 H11A 0.9900
C11 H11B 0.9900
C12 C13 1.529(4)
C12 H12J 0.9900
C12 H12K 0.9900
C13 C14 1.526(5)
C13 H13M 0.9900
C13 H13N 0.9900
C14 H14D 0.9800
C14 H14E 0.9800
C14 H14F 0.9800
C21 C22 1.516(4)
C21 H21A 0.9900
C21 H21B 0.9900
C22 C23 1.529(4)
C22 H22J 0.9900
C22 H22K 0.9900
C23 C24 1.523(5)
C23 H23M 0.9900
C23 H23N 0.9900
C24 H24D 0.9800
C24 H24E 0.9800
C24 H24F 0.9800
C31 C32 1.521(4)
C31 H31A 0.9900
C31 H31B 0.9900
C32 C33 1.524(4)
C32 H32K 0.9900
C32 H32L 0.9900
C33 C34 1.510(4)
C33 H33N 0.9900
C33 H33O 0.9900
C34 H34D 0.9800
C34 H34E 0.9800
C34 H34F 0.9800
C41 C42 1.521(4)
C41 H41A 0.9900
C41 H41B 0.9900
C42 C43 1.537(5)
C42 H42A 0.9900
C42 H42B 0.9900
C43 C44 1.513(5)
C43 H43A 0.9900
C43 H43B 0.9900
C44 H44A 0.9800
C44 H44B 0.9800
C44 H44C 0.9800
C1S C2S 1.350(6)
C1S C6S 1.368(7)
C1S H1S 0.9500
C2S C3S 1.370(6)
C2S H2S 0.9500
C3S C4S 1.341(6)
C3S H3S 0.9500
C4S C5S 1.370(7)
C4S H4S 0.9500
C5S C6S 1.370(7)
C5S H5S 0.9500
C6S H6S 0.9500
C1T C6T 1.354(10)
C1T C2T 1.392(10)
C1T H1T 0.9500
C2T C3T 1.363(10)
C2T H2T 0.9500
C3T C4T 1.300(11)
C3T H3T 0.9500
C4T C5T 1.351(12)
C4T H4T 0.9500
C5T C6T 1.366(12)
C5T H5T 0.9500
C6T H6T 0.9500
C1U C2U 1.268(15)
C1U C6U 1.400(13)
C1U H1U 0.9500
C2U C3U 1.284(15)
C2U H2U 0.9500
C3U C4U 1.366(15)
C3U H3U 0.9500
C4U C5U 1.350(15)
C4U H4U 0.9500
C5U C6U 1.321(15)
C5U H5U 0.9500
C6U H6U 0.9500
C1V C2V 1.322(10)
C1V C6V 1.363(11)
C1V H1V 0.9500
C2V C3V 1.358(9)
C2V H2V 0.9500
C3V C4V 1.409(11)
C3V H3V 0.9500
C4V C5V 1.378(11)
C4V H4V 0.9500
C5V C6V 1.360(11)
C5V H5V 0.9500
C6V H6V 0.9500
C1W C2W 1.357(15)
C1W C6W 1.370(15)
C1W H1W 0.9500
C2W C3W 1.335(15)
C2W H2W 0.9500
C3W C4W 1.246(15)
C3W H3W 0.9500
C4W C5W 1.286(14)
C4W H4W 0.9500
C5W C6W 1.334(14)
C5W H5W 0.9500
C6W H6W 0.9500
C1X C2X 1.340(7)
C1X C6X 1.341(6)
C1X H1X 0.9500
C2X C3X 1.374(7)
C2X H2X 0.9500
C3X C4X 1.350(6)
C3X H3X 0.9500
C4X C5X 1.341(6)
C4X H4X 0.9500
C5X C6X 1.377(5)
C5X H5X 0.9500
C6X H6X 0.9500
C1Y C6Y 1.342(7)
C1Y C2Y 1.352(7)
C1Y H1Y 0.9500
C2Y C3Y 1.375(7)
C2Y H2Y 0.9500
C3Y C4Y 1.380(7)
C3Y H3Y 0.9500
C4Y C5Y 1.390(7)
C4Y H4Y 0.9500
C5Y C6Y 1.364(7)
C5Y H5Y 0.9500
C6Y H6Y 0.9500
